data_7214959
loop_
_publ_author_name
'Gao, Jia-Zhen'
'Yang, Jin'
'Liu, Ying-Ying'
'Ma, Jian-Fang'

_publ_section_title
;
 Ten new coordination polymers based on
 3-carboxy-1-(4&#x2032;-carboxybenzyl)-2-oxidopyridinium and different
 N-donor ligands: syntheses, structures, and photoluminescent properties
;
_journal_issue 23
_journal_name_full CrystEngComm
_journal_page_first 8173
_journal_paper_doi 10.1039/c2ce25953b
_journal_volume 14
_journal_year 2012
_chemical_formula_moiety 'C95 H90 Cd5 N15 O30'
_chemical_formula_sum 'C95 H90 Cd5 N15 O30'
_chemical_formula_weight 2483.82
_chemical_name_systematic
;
?
;
_space_group_IT_number 2
_symmetry_cell_setting triclinic
_symmetry_space_group_name_Hall '-P 1'
_symmetry_space_group_name_H-M 'P -1'
_atom_sites_solution_hydrogens geom
_atom_sites_solution_primary direct
_atom_sites_solution_secondary difmap
_audit_creation_method SHELXL-97
_cell_angle_alpha 92.071(3)
_cell_angle_beta 90.977(3)
_cell_angle_gamma 103.047(4)
_cell_formula_units_Z 2
_cell_length_a 11.5330(6)
_cell_length_b 14.2920(6)
_cell_length_c 29.3170(8)
_cell_measurement_reflns_used 9455
_cell_measurement_temperature 293(2)
_cell_measurement_theta_max 29.1546
_cell_measurement_theta_min 2.7763
_cell_volume 4702.9(3)
_computing_cell_refinement CrysAlis
_computing_data_collection 'CrysAlis (Oxford Diffraction, 2006)'
_computing_data_reduction CrysAlis
_computing_structure_refinement 'SHELXL-97 (Sheldrick, 2008)'
_computing_structure_solution 'SHELXL-97 (Sheldrick, 2008)'
_diffrn_ambient_temperature 293(2)
_diffrn_detector_area_resol_mean 10.0
_diffrn_measured_fraction_theta_full 0.997
_diffrn_measured_fraction_theta_max 0.997
_diffrn_measurement_device_type 'Oxford Diffraction Gemini R Ultra'
_diffrn_measurement_method '\w scan'
_diffrn_radiation_monochromator graphite
_diffrn_radiation_source 'fine-focus sealed tube'
_diffrn_radiation_type MoK\a
_diffrn_radiation_wavelength 0.71069
_diffrn_reflns_av_R_equivalents 0.0250
_diffrn_reflns_av_sigmaI/netI 0.0485
_diffrn_reflns_limit_h_max 10
_diffrn_reflns_limit_h_min -13
_diffrn_reflns_limit_k_max 17
_diffrn_reflns_limit_k_min -16
_diffrn_reflns_limit_l_max 31
_diffrn_reflns_limit_l_min -34
_diffrn_reflns_number 30172
_diffrn_reflns_theta_full 25.03
_diffrn_reflns_theta_max 25.03
_diffrn_reflns_theta_min 2.78
_exptl_absorpt_coefficient_mu 1.204
_exptl_absorpt_correction_T_max 0.8690
_exptl_absorpt_correction_T_min 0.6920
_exptl_absorpt_correction_type multi-scan
_exptl_absorpt_process_details
;
CrysAlis (Oxford Diffraction, 2006)
;
_exptl_crystal_colour colorless
_exptl_crystal_density_diffrn 1.754
_exptl_crystal_density_method 'not measured'
_exptl_crystal_description block
_exptl_crystal_F_000 2490
_exptl_crystal_size_max 0.33
_exptl_crystal_size_mid 0.15
_exptl_crystal_size_min 0.12
_refine_diff_density_max 0.753
_refine_diff_density_min -0.942
_refine_diff_density_rms 0.086
_refine_ls_extinction_method none
_refine_ls_goodness_of_fit_ref 1.048
_refine_ls_hydrogen_treatment constr
_refine_ls_matrix_type full
_refine_ls_number_parameters 1306
_refine_ls_number_reflns 16559
_refine_ls_number_restraints 31
_refine_ls_restrained_S_all 1.059
_refine_ls_R_factor_all 0.0784
_refine_ls_R_factor_gt 0.0436
_refine_ls_shift/su_max 0.002
_refine_ls_shift/su_mean 0.000
_refine_ls_structure_factor_coef Fsqd
_refine_ls_weighting_details 'calc w=1/[\s^2^(Fo^2^)+(0.0370P)^2^+5.4886P] where P=(Fo^2^+2Fc^2^)/3'
_refine_ls_weighting_scheme calc
_refine_ls_wR_factor_gt 0.1002
_refine_ls_wR_factor_ref 0.1238
_reflns_number_gt 9790
_reflns_number_total 16559
_reflns_threshold_expression >2\s(I)
_cod_data_source_file c2ce25953b.txt
_cod_data_source_block Compound-8
_cod_depositor_comments
;
The following automatic conversions were performed:

'_symmetry_cell_setting' value 'Triclinic' changed to 'triclinic'
according to
/usr/data/users/saulius/automatic-downloads/retrospective/RSC/lib/dictionaries/cif_core.dic
dictionary named 'cif_core.dic' version 2.4.2 from 2011-04-26.

Automatic conversion script
Id: cif_fix_values 2281 2013-09-26 08:29:07Z andrius 
;
_cod_original_sg_symbol_Hall '-p 1'
_cod_original_sg_symbol_H-M p-1
_cod_database_code 7214959

loop_
_symmetry_equiv_pos_as_xyz
'x, y, z'
'-x, -y, -z'

loop_
_atom_site_label
_atom_site_type_symbol
_atom_site_fract_x
_atom_site_fract_y
_atom_site_fract_z
_atom_site_U_iso_or_equiv
_atom_site_adp_type
_atom_site_occupancy
_atom_site_symmetry_multiplicity
_atom_site_calc_flag
_atom_site_refinement_flags
Cd1 Cd -0.09738(4) 1.25428(3) 1.154029(13) 0.03003(12) Uani 1 1 d U
Cd2 Cd -0.11828(4) 0.63924(3) 0.955682(14) 0.03394(13) Uani 1 1 d U
Cd3 Cd -0.13759(4) 0.03240(3) 0.754457(13) 0.02897(12) Uani 1 1 d U
Cd4 Cd 0.10474(4) 0.14417(3) 0.648289(13) 0.03281(12) Uani 1 1 d U
Cd5 Cd 0.12833(4) -0.44249(3) 0.448153(14) 0.03439(13) Uani 1 1 d U
C1 C -0.2381(5) 1.1032(5) 1.1050(2) 0.0372(15) Uani 1 1 d .
C2 C -0.3022(5) 1.0201(4) 1.0741(2) 0.0337(14) Uani 1 1 d .
C3 C -0.3356(6) 0.9280(4) 1.0894(2) 0.0462(17) Uani 1 1 d .
H3 H -0.3216 0.9164 1.1197 0.055 Uiso 1 1 calc R
C4 C -0.3904(6) 0.8522(4) 1.0595(2) 0.0474(18) Uani 1 1 d .
H4 H -0.4139 0.7906 1.0703 0.057 Uiso 1 1 calc R
C5 C -0.4104(5) 0.8675(4) 1.0136(2) 0.0352(15) Uani 1 1 d .
C6 C -0.3759(6) 0.9599(4) 0.9988(2) 0.0405(16) Uani 1 1 d .
H6 H -0.3878 0.9718 0.9683 0.049 Uiso 1 1 calc R
C7 C -0.3232(5) 1.0359(4) 1.0290(2) 0.0370(15) Uani 1 1 d .
H7 H -0.3021 1.0979 1.0186 0.044 Uiso 1 1 calc R
C8 C -0.4687(6) 0.7847(4) 0.9812(2) 0.0481(19) Uani 1 1 d .
H8A H -0.4605 0.7246 0.9938 0.058 Uiso 1 1 calc R
H8B H -0.5529 0.7831 0.9779 0.058 Uiso 1 1 calc R
C9 C -0.3032(5) 0.7726(4) 0.93199(19) 0.0276(13) Uani 1 1 d .
C10 C -0.2459(5) 0.7945(4) 0.88925(19) 0.0298(13) Uani 1 1 d .
C11 C -0.3032(5) 0.8308(4) 0.8556(2) 0.0353(15) Uani 1 1 d .
H11 H -0.2660 0.8439 0.8279 0.042 Uiso 1 1 calc R
C12 C -0.4156(6) 0.8490(5) 0.8613(2) 0.0470(17) Uani 1 1 d .
H12 H -0.4535 0.8736 0.8378 0.056 Uiso 1 1 calc R
C13 C -0.4685(5) 0.8302(5) 0.9016(2) 0.0478(19) Uani 1 1 d .
H13 H -0.5437 0.8421 0.9059 0.057 Uiso 1 1 calc R
C14 C -0.1232(5) 0.7800(4) 0.88177(19) 0.0281(12) Uani 1 1 d U
C15 C -0.0140(5) 1.2394(4) 1.25769(18) 0.0306(14) Uani 1 1 d .
H15 H 0.0424 1.2064 1.2477 0.037 Uiso 1 1 calc R
C16 C -0.1548(6) 1.3141(5) 1.2583(2) 0.0426(16) Uani 1 1 d .
H16 H -0.2154 1.3425 1.2485 0.051 Uiso 1 1 calc R
C17 C -0.1196(6) 1.3113(5) 1.3019(2) 0.0473(18) Uani 1 1 d .
H17 H -0.1501 1.3373 1.3273 0.057 Uiso 1 1 calc R
C18 C 0.0419(6) 1.2423(5) 1.34000(19) 0.0431(17) Uani 1 1 d .
H18A H 0.1046 1.2989 1.3474 0.052 Uiso 1 1 calc R
H18B H 0.0795 1.1905 1.3310 0.052 Uiso 1 1 calc R
C19 C -0.0288(6) 1.2150(5) 1.3821(2) 0.0423(16) Uani 1 1 d .
H19A H -0.0930 1.1594 1.3748 0.051 Uiso 1 1 calc R
H19B H -0.0640 1.2676 1.3921 0.051 Uiso 1 1 calc R
C20 C 0.0478(6) 1.1920(5) 1.42039(19) 0.0433(17) Uani 1 1 d .
H20A H 0.0823 1.1388 1.4107 0.052 Uiso 1 1 calc R
H20B H 0.1124 1.2473 1.4277 0.052 Uiso 1 1 calc R
C21 C -0.0244(6) 1.1661(5) 1.4620(2) 0.0475(18) Uani 1 1 d .
H21A H -0.0591 1.2194 1.4713 0.057 Uiso 1 1 calc R
H21B H -0.0890 1.1110 1.4544 0.057 Uiso 1 1 calc R
C22 C 0.0292(6) 1.1639(4) 1.5448(2) 0.0381(15) Uani 1 1 d .
H22 H -0.0276 1.1965 1.5547 0.046 Uiso 1 1 calc R
C23 C 0.1702(6) 1.0877(4) 1.5439(2) 0.0428(16) Uani 1 1 d .
H23 H 0.2301 1.0583 1.5536 0.051 Uiso 1 1 calc R
C24 C 0.1359(7) 1.0934(5) 1.5002(2) 0.0498(19) Uani 1 1 d .
H24 H 0.1667 1.0684 1.4746 0.060 Uiso 1 1 calc R
C25 C -0.2619(6) 0.4870(5) 0.9061(2) 0.0434(17) Uani 1 1 d .
C26 C -0.3253(5) 0.4098(4) 0.8720(2) 0.0374(15) Uani 1 1 d .
C27 C -0.3681(7) 0.3148(5) 0.8837(3) 0.055(2) Uani 1 1 d .
H27 H -0.3623 0.2980 0.9138 0.066 Uiso 1 1 calc R
C28 C -0.4194(6) 0.2452(4) 0.8507(2) 0.0473(17) Uani 1 1 d U
H28 H -0.4487 0.1824 0.8592 0.057 Uiso 1 1 calc R
C29 C -0.4279(6) 0.2670(5) 0.8057(2) 0.0449(15) Uani 1 1 d U
C30 C -0.3858(5) 0.3621(4) 0.7940(2) 0.0381(15) Uani 1 1 d .
H30 H -0.3914 0.3787 0.7638 0.046 Uiso 1 1 calc R
C31 C -0.3357(5) 0.4320(4) 0.8269(2) 0.0343(14) Uani 1 1 d .
H31 H -0.3086 0.4951 0.8185 0.041 Uiso 1 1 calc R
C32 C -0.4836(5) 0.1899(5) 0.7697(3) 0.055(2) Uani 1 1 d .
H32A H -0.4838 0.1271 0.7813 0.066 Uiso 1 1 calc R
H32B H -0.5656 0.1931 0.7639 0.066 Uiso 1 1 calc R
C33 C -0.4603(7) 0.2438(5) 0.6912(3) 0.060(2) Uani 1 1 d .
H33 H -0.5338 0.2599 0.6931 0.072 Uiso 1 1 calc R
C34 C -0.3985(7) 0.2629(5) 0.6533(3) 0.059(2) Uani 1 1 d .
H34 H -0.4281 0.2919 0.6293 0.071 Uiso 1 1 calc R
C35 C -0.2883(6) 0.2384(4) 0.6506(2) 0.0421(16) Uani 1 1 d .
H35 H -0.2448 0.2506 0.6242 0.050 Uiso 1 1 calc R
C36 C -0.2432(5) 0.1969(4) 0.6858(2) 0.0324(14) Uani 1 1 d .
C37 C -0.3092(5) 0.1732(4) 0.7267(2) 0.0339(15) Uani 1 1 d .
C38 C -0.1192(5) 0.1791(4) 0.6822(2) 0.0351(15) Uani 1 1 d .
C39 C 0.2376(5) 0.2959(5) 0.6986(2) 0.0441(17) Uani 1 1 d .
C40 C 0.2996(5) 0.3782(4) 0.7291(2) 0.0370(15) Uani 1 1 d .
C41 C 0.3368(6) 0.4696(5) 0.7132(2) 0.0495(18) Uani 1 1 d .
H41 H 0.3269 0.4805 0.6825 0.059 Uiso 1 1 calc R
C42 C 0.3888(6) 0.5447(5) 0.7432(3) 0.053(2) Uani 1 1 d .
H42 H 0.4163 0.6057 0.7321 0.063 Uiso 1 1 calc R
C43 C 0.4008(5) 0.5310(4) 0.7892(2) 0.0414(17) Uani 1 1 d .
C44 C 0.3648(5) 0.4397(4) 0.8052(2) 0.0413(16) Uani 1 1 d .
H44 H 0.3749 0.4290 0.8360 0.050 Uiso 1 1 calc R
C45 C 0.3135(5) 0.3642(4) 0.7751(2) 0.0368(15) Uani 1 1 d .
H45 H 0.2878 0.3029 0.7861 0.044 Uiso 1 1 calc R
C46 C 0.4566(5) 0.6145(5) 0.8216(2) 0.052(2) Uani 1 1 d .
H46A H 0.5413 0.6180 0.8250 0.063 Uiso 1 1 calc R
H46B H 0.4464 0.6741 0.8091 0.063 Uiso 1 1 calc R
C47 C 0.4583(6) 0.5688(5) 0.9013(3) 0.0512(19) Uani 1 1 d .
H47 H 0.5353 0.5604 0.8974 0.061 Uiso 1 1 calc R
C48 C 0.4050(7) 0.5472(5) 0.9407(3) 0.060(2) Uani 1 1 d .
H48 H 0.4436 0.5227 0.9640 0.072 Uiso 1 1 calc R
C49 C 0.2884(6) 0.5620(4) 0.9465(2) 0.0445(17) Uani 1 1 d .
H49 H 0.2515 0.5482 0.9742 0.053 Uiso 1 1 calc R
C50 C 0.2292(5) 0.5960(4) 0.9124(2) 0.0319(14) Uani 1 1 d .
C51 C 0.2868(5) 0.6205(4) 0.8701(2) 0.0306(14) Uani 1 1 d .
C52 C 0.1031(5) 0.6051(4) 0.9187(2) 0.0328(14) Uani 1 1 d .
C53 C 0.0886(5) -0.0033(4) 0.71966(19) 0.0259(13) Uani 1 1 d .
C54 C 0.2147(5) -0.0132(4) 0.71749(18) 0.0271(13) Uani 1 1 d .
C55 C 0.2637(6) -0.0502(4) 0.7526(2) 0.0404(16) Uani 1 1 d .
H55 H 0.2188 -0.0655 0.7785 0.048 Uiso 1 1 calc R
C56 C 0.3786(6) -0.0667(5) 0.7521(3) 0.0539(19) Uani 1 1 d .
H56 H 0.4100 -0.0924 0.7769 0.065 Uiso 1 1 calc R
C57 C 0.4425(6) -0.0437(5) 0.7141(3) 0.057(2) Uani 1 1 d .
H57 H 0.5189 -0.0544 0.7127 0.069 Uiso 1 1 calc R
C58 C 0.2847(5) 0.0133(4) 0.6778(2) 0.0295(13) Uani 1 1 d .
C59 C 0.4652(6) 0.0083(5) 0.6357(3) 0.056(2) Uani 1 1 d .
H59A H 0.5478 0.0075 0.6421 0.067 Uiso 1 1 calc R
H59B H 0.4630 0.0705 0.6240 0.067 Uiso 1 1 calc R
C60 C 0.4133(5) -0.0697(4) 0.6001(2) 0.0407(16) Uani 1 1 d .
C61 C 0.4173(6) -0.0493(5) 0.5549(2) 0.055(2) Uani 1 1 d .
H61 H 0.4531 0.0123 0.5463 0.066 Uiso 1 1 calc R
C62 C 0.3687(7) -0.1193(5) 0.5219(3) 0.060(2) Uani 1 1 d .
H62 H 0.3691 -0.1035 0.4914 0.072 Uiso 1 1 calc R
C63 C 0.3197(5) -0.2121(5) 0.5335(2) 0.0399(16) Uani 1 1 d .
C64 C 0.3207(5) -0.2344(4) 0.5791(2) 0.0397(16) Uani 1 1 d .
H64 H 0.2902 -0.2971 0.5875 0.048 Uiso 1 1 calc R
C65 C 0.3672(5) -0.1633(4) 0.6122(2) 0.0407(16) Uani 1 1 d .
H65 H 0.3673 -0.1786 0.6428 0.049 Uiso 1 1 calc R
C66 C 0.2624(6) -0.2880(6) 0.4994(2) 0.0494(18) Uani 1 1 d .
C67 C -0.1009(5) -0.4069(4) 0.4813(2) 0.0351(15) Uani 1 1 d .
C68 C -0.2249(5) -0.3923(4) 0.48235(19) 0.0310(14) Uani 1 1 d .
C69 C -0.2671(5) -0.3511(4) 0.4461(2) 0.0376(15) Uani 1 1 d .
H69 H -0.2194 -0.3371 0.4209 0.045 Uiso 1 1 calc R
C70 C -0.3786(6) -0.3294(5) 0.4455(2) 0.0449(17) Uani 1 1 d .
H70 H -0.4057 -0.3017 0.4204 0.054 Uiso 1 1 calc R
C71 C -0.4470(6) -0.3499(4) 0.4828(2) 0.0427(16) Uani 1 1 d .
H71 H -0.5211 -0.3344 0.4836 0.051 Uiso 1 1 calc R
C72 C -0.2992(5) -0.4183(4) 0.5210(2) 0.0312(14) Uani 1 1 d .
C73 C -0.4799(5) -0.4061(4) 0.5602(2) 0.0386(15) Uani 1 1 d .
H73A H -0.4828 -0.4696 0.5714 0.046 Uiso 1 1 calc R
H73B H -0.5607 -0.4020 0.5525 0.046 Uiso 1 1 calc R
C74 C -0.4289(5) -0.3307(4) 0.5977(2) 0.0314(13) Uani 1 1 d .
C75 C -0.3799(5) -0.2359(4) 0.5877(2) 0.0396(16) Uani 1 1 d .
H75 H -0.3775 -0.2180 0.5575 0.048 Uiso 1 1 calc R
C76 C -0.3348(5) -0.1682(4) 0.6218(2) 0.0369(15) Uani 1 1 d .
H76 H -0.3036 -0.1048 0.6147 0.044 Uiso 1 1 calc R
C77 C -0.3360(5) -0.1946(4) 0.6670(2) 0.0350(15) Uani 1 1 d .
C78 C -0.3844(5) -0.2886(4) 0.6771(2) 0.0424(17) Uani 1 1 d .
H78 H -0.3852 -0.3067 0.7073 0.051 Uiso 1 1 calc R
C79 C -0.4313(6) -0.3560(4) 0.6431(2) 0.0421(16) Uani 1 1 d .
H79 H -0.4649 -0.4189 0.6504 0.051 Uiso 1 1 calc R
C80 C -0.2757(5) -0.1218(5) 0.7039(2) 0.0382(16) Uani 1 1 d .
C81 C -0.0525(5) 0.0199(4) 0.8574(2) 0.0380(15) Uani 1 1 d .
H81 H 0.0020 -0.0149 0.8474 0.046 Uiso 1 1 calc R
C82 C -0.1926(6) 0.0965(5) 0.8580(2) 0.0434(16) Uani 1 1 d .
H82 H -0.2535 0.1246 0.8484 0.052 Uiso 1 1 calc R
C83 C -0.1507(7) 0.0977(5) 0.9018(2) 0.0489(18) Uani 1 1 d .
H83 H -0.1774 0.1264 0.9273 0.059 Uiso 1 1 calc R
C84 C 0.0167(6) 0.0341(6) 0.9383(2) 0.060(2) Uani 1 1 d .
H84A H 0.0760 0.0935 0.9443 0.073 Uiso 1 1 calc R
H84B H 0.0584 -0.0146 0.9284 0.073 Uiso 1 1 calc R
C85 C -0.0425(6) 0.0048(6) 0.9812(2) 0.0519(19) Uani 1 1 d .
H85A H -0.0989 -0.0562 0.9758 0.062 Uiso 1 1 calc R
H85B H -0.0868 0.0520 0.9908 0.062 Uiso 1 1 calc R
C86 C 0.1917(6) -0.5006(5) 0.3444(2) 0.0439(16) Uani 1 1 d .
H86 H 0.2523 -0.5292 0.3541 0.053 Uiso 1 1 calc R
C87 C 0.1539(6) -0.4978(5) 0.3003(2) 0.0431(16) Uani 1 1 d .
H87 H 0.1829 -0.5239 0.2746 0.052 Uiso 1 1 calc R
C88 C 0.0509(6) -0.4235(4) 0.34503(19) 0.0375(15) Uani 1 1 d .
H88 H -0.0039 -0.3889 0.3548 0.045 Uiso 1 1 calc R
C89 C -0.0086(6) -0.4299(5) 0.2631(2) 0.0480(18) Uani 1 1 d .
H89A H -0.0472 -0.3790 0.2726 0.058 Uiso 1 1 calc R
H89B H -0.0706 -0.4871 0.2561 0.058 Uiso 1 1 calc R
C90 C 0.0569(5) -0.4020(5) 0.2210(2) 0.0429(16) Uani 1 1 d .
H90A H 0.0966 -0.4521 0.2114 0.051 Uiso 1 1 calc R
H90B H 0.1174 -0.3435 0.2274 0.051 Uiso 1 1 calc R
C91 C -0.0262(5) -0.3856(5) 0.18250(19) 0.0428(16) Uani 1 1 d .
H91A H -0.0869 -0.4440 0.1764 0.051 Uiso 1 1 calc R
H91B H -0.0658 -0.3354 0.1922 0.051 Uiso 1 1 calc R
C92 C 0.0377(6) -0.3578(5) 0.1401(2) 0.0490(18) Uani 1 1 d .
H92A H 0.0985 -0.2995 0.1465 0.059 Uiso 1 1 calc R
H92B H 0.0776 -0.4080 0.1307 0.059 Uiso 1 1 calc R
C93 C -0.0294(6) -0.3703(4) 0.05903(19) 0.0372(15) Uani 1 1 d .
H93 H 0.0253 -0.4051 0.0493 0.045 Uiso 1 1 calc R
C94 C -0.1699(6) -0.2956(5) 0.0598(2) 0.0480(18) Uani 1 1 d .
H94 H -0.2322 -0.2686 0.0504 0.058 Uiso 1 1 calc R
C95 C -0.1276(7) -0.2941(5) 0.1027(2) 0.0516(19) Uani 1 1 d .
H95 H -0.1545 -0.2654 0.1282 0.062 Uiso 1 1 calc R
N1 N -0.4141(4) 0.7944(4) 0.93595(17) 0.0380(13) Uani 1 1 d .
N2 N 0.4017(4) 0.6031(3) 0.86647(18) 0.0391(13) Uani 1 1 d .
N3 N -0.4193(4) 0.2013(4) 0.7270(2) 0.0414(14) Uani 1 1 d .
N4 N -0.0888(4) 1.2692(3) 1.23033(16) 0.0348(12) Uani 1 1 d .
N5 N -0.0288(4) 1.2621(3) 1.30166(15) 0.0344(12) Uani 1 1 d .
N6 N 0.0469(5) 1.1430(4) 1.50065(16) 0.0369(13) Uani 1 1 d .
N7 N 0.1026(5) 1.1322(3) 1.57208(16) 0.0383(13) Uani 1 1 d .
N8 N -0.1305(4) 0.0470(3) 0.83052(16) 0.0322(12) Uani 1 1 d .
N9 N -0.0617(5) 0.0487(4) 0.90090(17) 0.0420(14) Uani 1 1 d .
N10 N 0.3979(4) -0.0056(4) 0.67834(19) 0.0415(14) Uani 1 1 d .
N11 N -0.4080(4) -0.3929(3) 0.51892(16) 0.0319(12) Uani 1 1 d .
N12 N 0.1256(4) -0.4543(4) 0.37226(16) 0.0371(13) Uani 1 1 d .
N13 N 0.0647(4) -0.4490(4) 0.30135(15) 0.0367(13) Uani 1 1 d .
N14 N -0.0388(4) -0.3417(4) 0.10247(16) 0.0370(13) Uani 1 1 d .
N15 N -0.1060(5) -0.3438(4) 0.03180(16) 0.0384(13) Uani 1 1 d .
O1 O -0.2316(4) 1.1861(3) 1.09278(17) 0.0525(13) Uani 1 1 d .
O2 O -0.1903(4) 1.0851(3) 1.14111(15) 0.0499(9) Uani 1 1 d U
O3 O -0.2631(4) 0.7362(3) 0.96505(13) 0.0400(10) Uani 1 1 d .
O4 O -0.0545(3) 0.7747(3) 0.91509(14) 0.0367(10) Uani 1 1 d .
O5 O -0.0909(4) 0.7747(3) 0.84096(13) 0.0414(11) Uani 1 1 d U
O6 O 0.0675(4) 0.6068(3) 0.95944(14) 0.0494(12) Uani 1 1 d .
O7 O 0.0372(3) 0.6077(3) 0.88496(13) 0.0361(10) Uani 1 1 d .
O8 O 0.2464(4) 0.6546(3) 0.83648(14) 0.0396(10) Uani 1 1 d .
O9 O -0.2207(5) 0.4632(3) 0.94253(17) 0.0611(14) Uani 1 1 d U
O10 O -0.2502(4) 0.5724(3) 0.89633(16) 0.0487(12) Uani 1 1 d .
O11 O 0.2266(4) 0.2116(3) 0.71170(17) 0.0540(13) Uani 1 1 d .
O12 O 0.1977(4) 0.3128(3) 0.66072(16) 0.0556(9) Uani 1 1 d U
O13 O -0.0617(3) 0.1691(3) 0.71753(13) 0.0328(9) Uani 1 1 d .
O14 O -0.0794(4) 0.1784(3) 0.64303(15) 0.0523(12) Uani 1 1 d .
O15 O -0.2818(4) 0.1318(3) 0.76056(14) 0.0403(10) Uani 1 1 d .
O16 O 0.0423(4) -0.0070(3) 0.75786(14) 0.0410(11) Uani 1 1 d .
O17 O 0.0324(3) 0.0045(3) 0.68348(13) 0.0339(10) Uani 1 1 d .
O18 O 0.2546(4) 0.0516(3) 0.64345(14) 0.0428(11) Uani 1 1 d .
O19 O -0.2447(4) -0.1483(3) 0.74086(16) 0.0575(14) Uani 1 1 d U
O20 O -0.2581(4) -0.0335(3) 0.69440(16) 0.0482(12) Uani 1 1 d .
O21 O -0.2747(3) -0.4597(3) 0.55494(13) 0.0366(10) Uani 1 1 d .
O22 O -0.0468(3) -0.4194(3) 0.51821(14) 0.0408(11) Uani 1 1 d .
O23 O -0.0492(4) -0.4006(3) 0.44346(15) 0.0515(12) Uani 1 1 d .
O24 O 0.2324(5) -0.2648(4) 0.46068(17) 0.0731(17) Uani 1 1 d U
O25 O 0.2418(4) -0.3738(4) 0.50984(17) 0.0599(14) Uani 1 1 d .
O2W O -0.2398(5) 0.2556(4) 0.9823(2) 0.0803(18) Uani 1 1 d .
H2A H -0.1814 0.2515 1.0024 0.120 Uiso 1 1 d R
H2B H -0.2342 0.3172 0.9767 0.120 Uiso 1 1 d R
O3W O -0.2487(7) 0.0576(5) 0.5783(2) 0.115(3) Uani 1 1 d .
H3A H -0.1996 0.0793 0.6002 0.173 Uiso 1 1 d R
H3B H -0.2569 0.1050 0.5628 0.173 Uiso 1 1 d R
O4W O 0.2167(8) -0.4583(6) 0.6142(3) 0.155(3) Uani 1 1 d U
H4A H 0.1544 -0.4460 0.5977 0.232 Uiso 1 1 d R
H4B H 0.1892 -0.5232 0.6205 0.232 Uiso 1 1 d R
O5W O -0.2072(7) -0.1447(4) 0.1881(2) 0.124(3) Uani 1 1 d .
H5A H -0.1372 -0.1063 0.2008 0.186 Uiso 1 1 d R
H5B H -0.2633 -0.1146 0.1992 0.186 Uiso 1 1 d R
O1W O -0.2590(4) 0.6543(3) 0.77728(16) 0.0619(14) Uani 1 1 d .
H1A H -0.2295 0.7132 0.7685 0.093 Uiso 1 1 d R
H1B H -0.2195 0.6438 0.8021 0.093 Uiso 1 1 d R

loop_
_atom_site_aniso_label
_atom_site_aniso_U_11
_atom_site_aniso_U_22
_atom_site_aniso_U_33
_atom_site_aniso_U_23
_atom_site_aniso_U_13
_atom_site_aniso_U_12
Cd1 0.0299(2) 0.0374(2) 0.0245(2) -0.00356(18) -0.00384(16) 0.01249(18)
Cd2 0.0415(3) 0.0407(2) 0.0237(2) -0.00095(19) -0.00337(18) 0.0185(2)
Cd3 0.0295(2) 0.0326(2) 0.0251(2) -0.00140(18) -0.00106(16) 0.00829(18)
Cd4 0.0410(3) 0.0372(2) 0.0236(2) 0.00167(18) 0.00073(17) 0.0158(2)
Cd5 0.0389(3) 0.0429(3) 0.0255(2) -0.0008(2) -0.00379(18) 0.0187(2)
C1 0.028(3) 0.048(4) 0.038(4) -0.011(3) -0.006(3) 0.017(3)
C2 0.032(3) 0.037(3) 0.036(3) -0.005(3) 0.002(2) 0.016(3)
C3 0.060(4) 0.047(4) 0.035(4) -0.002(3) 0.012(3) 0.019(3)
C4 0.057(4) 0.033(3) 0.052(4) 0.002(3) 0.024(3) 0.009(3)
C5 0.028(3) 0.035(3) 0.041(4) -0.016(3) 0.015(3) 0.005(3)
C6 0.044(4) 0.045(4) 0.034(3) -0.004(3) 0.000(3) 0.013(3)
C7 0.036(3) 0.032(3) 0.043(4) -0.004(3) -0.002(3) 0.008(3)
C8 0.038(4) 0.042(4) 0.055(4) -0.018(3) 0.022(3) -0.007(3)
C9 0.026(3) 0.033(3) 0.026(3) -0.012(3) -0.001(2) 0.014(2)
C10 0.029(3) 0.033(3) 0.030(3) -0.001(3) -0.001(2) 0.012(3)
C11 0.034(3) 0.042(3) 0.031(3) -0.001(3) -0.007(2) 0.011(3)
C12 0.051(4) 0.057(4) 0.040(4) -0.014(3) -0.020(3) 0.030(3)
C13 0.022(3) 0.064(4) 0.063(5) -0.033(4) -0.016(3) 0.028(3)
C14 0.025(3) 0.028(3) 0.034(2) 0.007(3) 0.007(2) 0.011(2)
C15 0.035(3) 0.035(3) 0.026(3) 0.005(3) 0.001(2) 0.014(3)
C16 0.043(4) 0.062(4) 0.032(4) -0.002(3) -0.004(3) 0.034(3)
C17 0.057(4) 0.065(4) 0.031(4) 0.000(3) 0.004(3) 0.034(4)
C18 0.043(4) 0.058(4) 0.030(3) 0.009(3) -0.001(3) 0.013(3)
C19 0.042(4) 0.059(4) 0.030(3) 0.008(3) -0.003(3) 0.020(3)
C20 0.045(4) 0.064(4) 0.023(3) 0.005(3) 0.001(3) 0.016(3)
C21 0.040(4) 0.071(5) 0.032(4) 0.009(3) 0.003(3) 0.012(3)
C22 0.047(4) 0.042(3) 0.031(3) 0.003(3) 0.006(3) 0.019(3)
C23 0.054(4) 0.047(4) 0.034(4) 0.002(3) 0.008(3) 0.026(3)
C24 0.062(5) 0.064(5) 0.028(4) -0.001(3) 0.008(3) 0.022(4)
C25 0.033(4) 0.067(5) 0.033(4) -0.012(3) 0.002(3) 0.019(3)
C26 0.034(3) 0.038(3) 0.042(4) -0.004(3) 0.008(3) 0.014(3)
C27 0.070(5) 0.049(4) 0.050(4) 0.010(4) 0.024(4) 0.022(4)
C28 0.058(4) 0.031(3) 0.051(2) 0.006(3) 0.019(3) 0.004(3)
C29 0.0431(17) 0.0444(17) 0.0473(16) -0.0012(10) 0.0030(10) 0.0102(10)
C30 0.029(3) 0.038(3) 0.049(4) -0.002(3) 0.000(3) 0.014(3)
C31 0.034(3) 0.031(3) 0.039(4) -0.003(3) 0.000(3) 0.011(3)
C32 0.025(3) 0.043(4) 0.094(6) -0.029(4) 0.015(3) 0.004(3)
C33 0.040(4) 0.054(4) 0.088(6) -0.024(4) -0.031(4) 0.024(3)
C34 0.053(5) 0.059(5) 0.072(5) -0.008(4) -0.028(4) 0.030(4)
C35 0.049(4) 0.039(3) 0.042(4) -0.005(3) -0.011(3) 0.019(3)
C36 0.028(3) 0.033(3) 0.037(3) -0.009(3) -0.008(2) 0.011(3)
C37 0.024(3) 0.031(3) 0.046(4) -0.018(3) -0.002(3) 0.008(3)
C38 0.031(3) 0.033(3) 0.042(4) 0.004(3) 0.008(3) 0.008(3)
C39 0.027(3) 0.070(5) 0.038(4) -0.016(4) -0.002(3) 0.021(3)
C40 0.027(3) 0.038(3) 0.049(4) -0.005(3) 0.010(3) 0.013(3)
C41 0.061(5) 0.052(4) 0.038(4) 0.006(3) 0.017(3) 0.017(4)
C42 0.054(4) 0.040(4) 0.066(5) 0.011(4) 0.030(4) 0.011(3)
C43 0.020(3) 0.037(3) 0.068(5) -0.009(3) 0.013(3) 0.009(3)
C44 0.039(4) 0.040(3) 0.046(4) -0.005(3) -0.010(3) 0.014(3)
C45 0.032(3) 0.031(3) 0.048(4) -0.001(3) 0.000(3) 0.010(3)
C46 0.021(3) 0.052(4) 0.081(5) -0.019(4) 0.011(3) 0.004(3)
C47 0.028(4) 0.048(4) 0.080(6) -0.016(4) -0.022(4) 0.018(3)
C48 0.049(5) 0.055(4) 0.080(6) -0.012(4) -0.038(4) 0.026(4)
C49 0.052(4) 0.036(3) 0.049(4) -0.009(3) -0.015(3) 0.021(3)
C50 0.032(3) 0.029(3) 0.038(3) -0.003(3) -0.003(3) 0.013(3)
C51 0.025(3) 0.031(3) 0.037(3) -0.015(3) -0.003(2) 0.011(2)
C52 0.034(3) 0.034(3) 0.034(3) 0.002(3) 0.005(3) 0.012(3)
C53 0.026(3) 0.022(3) 0.031(3) -0.001(2) 0.001(2) 0.008(2)
C54 0.029(3) 0.028(3) 0.023(3) -0.005(2) -0.001(2) 0.005(2)
C55 0.045(4) 0.045(4) 0.034(3) -0.001(3) -0.007(3) 0.015(3)
C56 0.049(4) 0.054(4) 0.066(5) -0.016(4) -0.024(4) 0.032(4)
C57 0.029(4) 0.067(5) 0.082(6) -0.026(4) -0.022(4) 0.030(3)
C58 0.023(3) 0.028(3) 0.040(3) -0.007(3) -0.002(2) 0.014(2)
C59 0.027(3) 0.045(4) 0.090(6) -0.019(4) 0.024(3) -0.003(3)
C60 0.024(3) 0.041(3) 0.057(4) -0.011(3) 0.015(3) 0.009(3)
C61 0.058(5) 0.042(4) 0.061(5) 0.002(4) 0.025(4) 0.001(3)
C62 0.070(5) 0.056(4) 0.054(5) 0.005(4) 0.025(4) 0.016(4)
C63 0.031(3) 0.054(4) 0.040(4) -0.010(3) 0.007(3) 0.021(3)
C64 0.035(3) 0.038(3) 0.046(4) -0.010(3) -0.002(3) 0.010(3)
C65 0.038(4) 0.048(4) 0.038(4) -0.010(3) 0.003(3) 0.017(3)
C66 0.042(4) 0.072(5) 0.039(4) -0.011(4) 0.001(3) 0.024(4)
C67 0.039(4) 0.028(3) 0.041(4) 0.003(3) 0.001(3) 0.014(3)
C68 0.028(3) 0.033(3) 0.034(3) -0.006(3) -0.005(2) 0.012(3)
C69 0.040(4) 0.041(3) 0.033(3) -0.003(3) -0.003(3) 0.012(3)
C70 0.050(4) 0.055(4) 0.035(4) 0.008(3) -0.012(3) 0.022(3)
C71 0.036(4) 0.050(4) 0.048(4) -0.010(3) -0.021(3) 0.024(3)
C72 0.032(3) 0.031(3) 0.031(3) -0.006(3) -0.003(2) 0.010(3)
C73 0.021(3) 0.046(4) 0.047(4) -0.008(3) 0.005(3) 0.006(3)
C74 0.021(3) 0.035(3) 0.041(3) -0.007(3) 0.003(2) 0.013(2)
C75 0.039(4) 0.041(3) 0.037(3) 0.004(3) 0.000(3) 0.003(3)
C76 0.037(3) 0.032(3) 0.042(4) -0.001(3) 0.001(3) 0.008(3)
C77 0.018(3) 0.046(4) 0.041(4) -0.009(3) -0.001(2) 0.008(3)
C78 0.041(4) 0.047(4) 0.037(4) 0.000(3) 0.002(3) 0.004(3)
C79 0.041(4) 0.035(3) 0.049(4) 0.003(3) 0.004(3) 0.004(3)
C80 0.021(3) 0.050(4) 0.045(4) -0.017(3) 0.002(3) 0.013(3)
C81 0.040(4) 0.043(3) 0.033(4) -0.003(3) 0.002(3) 0.014(3)
C82 0.058(4) 0.052(4) 0.032(4) 0.000(3) 0.002(3) 0.037(3)
C83 0.065(5) 0.057(4) 0.032(4) 0.004(3) 0.009(3) 0.029(4)
C84 0.044(4) 0.100(6) 0.039(4) 0.021(4) -0.001(3) 0.016(4)
C85 0.047(4) 0.077(5) 0.035(4) 0.017(4) 0.000(3) 0.019(4)
C86 0.046(4) 0.057(4) 0.037(4) 0.003(3) -0.003(3) 0.030(3)
C87 0.047(4) 0.061(4) 0.030(3) -0.007(3) -0.002(3) 0.030(3)
C88 0.044(4) 0.047(4) 0.027(3) 0.008(3) 0.003(3) 0.020(3)
C89 0.039(4) 0.076(5) 0.033(4) 0.015(3) -0.007(3) 0.020(3)
C90 0.037(4) 0.064(4) 0.033(3) 0.005(3) -0.002(3) 0.021(3)
C91 0.040(4) 0.065(4) 0.029(3) 0.007(3) 0.004(3) 0.022(3)
C92 0.039(4) 0.075(5) 0.032(3) 0.006(3) -0.006(3) 0.013(3)
C93 0.042(4) 0.047(4) 0.027(3) 0.007(3) 0.003(3) 0.018(3)
C94 0.064(5) 0.062(4) 0.029(4) -0.002(3) 0.002(3) 0.040(4)
C95 0.067(5) 0.072(5) 0.028(4) -0.006(3) 0.006(3) 0.042(4)
N1 0.026(3) 0.042(3) 0.044(3) -0.017(2) -0.001(2) 0.006(2)
N2 0.023(3) 0.040(3) 0.054(3) -0.017(3) -0.005(2) 0.010(2)
N3 0.021(3) 0.038(3) 0.066(4) -0.025(3) -0.003(2) 0.012(2)
N4 0.042(3) 0.039(3) 0.026(3) -0.001(2) 0.004(2) 0.016(2)
N5 0.035(3) 0.044(3) 0.026(3) 0.005(2) 0.002(2) 0.014(2)
N6 0.040(3) 0.048(3) 0.027(3) 0.005(2) 0.004(2) 0.018(3)
N7 0.050(3) 0.041(3) 0.029(3) 0.005(2) -0.001(2) 0.023(3)
N8 0.037(3) 0.036(3) 0.027(3) 0.004(2) 0.002(2) 0.017(2)
N9 0.044(3) 0.055(3) 0.029(3) 0.006(3) 0.001(2) 0.016(3)
N10 0.026(3) 0.044(3) 0.054(3) -0.023(3) -0.002(2) 0.011(2)
N11 0.027(3) 0.039(3) 0.031(3) -0.010(2) -0.004(2) 0.012(2)
N12 0.043(3) 0.050(3) 0.023(3) 0.001(2) 0.003(2) 0.021(3)
N13 0.037(3) 0.053(3) 0.023(3) 0.004(2) -0.002(2) 0.017(3)
N14 0.039(3) 0.052(3) 0.026(3) 0.005(2) 0.000(2) 0.022(3)
N15 0.052(3) 0.044(3) 0.025(3) 0.003(2) 0.001(2) 0.021(3)
O1 0.045(3) 0.036(2) 0.075(3) -0.022(2) -0.019(2) 0.012(2)
O2 0.0515(13) 0.0475(9) 0.0489(13) -0.0022(9) -0.0007(9) 0.0084(9)
O3 0.042(2) 0.058(3) 0.028(2) 0.003(2) 0.0091(18) 0.027(2)
O4 0.025(2) 0.046(2) 0.042(2) 0.000(2) -0.0015(18) 0.0136(18)
O5 0.034(2) 0.059(3) 0.0329(19) 0.002(2) 0.0065(17) 0.015(2)
O6 0.053(3) 0.071(3) 0.033(2) 0.003(2) 0.008(2) 0.032(2)
O7 0.028(2) 0.043(2) 0.038(2) 0.0052(19) -0.0014(18) 0.0102(18)
O8 0.037(2) 0.056(3) 0.032(2) -0.001(2) 0.0020(18) 0.023(2)
O9 0.085(4) 0.0483(16) 0.049(3) -0.013(2) -0.010(3) 0.016(2)
O10 0.044(3) 0.041(3) 0.060(3) -0.016(2) -0.012(2) 0.012(2)
O11 0.047(3) 0.047(3) 0.065(3) -0.015(2) -0.012(2) 0.008(2)
O12 0.0585(13) 0.0520(9) 0.0546(13) -0.0011(10) 0.0005(10) 0.0093(9)
O13 0.022(2) 0.035(2) 0.043(2) 0.0049(19) -0.0020(17) 0.0094(17)
O14 0.056(3) 0.074(3) 0.038(3) 0.008(2) 0.018(2) 0.037(3)
O15 0.040(2) 0.047(2) 0.039(2) 0.003(2) 0.0096(19) 0.020(2)
O16 0.038(2) 0.050(2) 0.037(2) 0.002(2) 0.0115(19) 0.014(2)
O17 0.021(2) 0.038(2) 0.043(2) -0.0012(19) -0.0062(17) 0.0097(17)
O18 0.042(3) 0.055(3) 0.038(2) 0.004(2) 0.0154(19) 0.022(2)
O19 0.076(3) 0.0433(16) 0.046(3) -0.012(2) -0.012(2) 0.001(2)
O20 0.039(3) 0.043(3) 0.061(3) -0.020(2) -0.015(2) 0.011(2)
O21 0.038(2) 0.052(2) 0.029(2) 0.007(2) 0.0070(17) 0.027(2)
O22 0.028(2) 0.046(2) 0.048(3) 0.004(2) -0.0029(19) 0.0069(19)
O23 0.048(3) 0.077(3) 0.043(3) 0.015(2) 0.013(2) 0.039(2)
O24 0.113(5) 0.0574(19) 0.038(3) -0.013(2) -0.006(3) 0.000(3)
O25 0.054(3) 0.056(3) 0.069(4) -0.022(3) -0.018(2) 0.016(3)
O2W 0.086(4) 0.060(3) 0.085(4) -0.002(3) 0.011(3) -0.004(3)
O3W 0.137(6) 0.092(5) 0.098(5) -0.016(4) 0.004(4) -0.013(4)
O4W 0.155(3) 0.154(3) 0.155(3) 0.0051(10) 0.0049(10) 0.0337(12)
O5W 0.154(7) 0.087(4) 0.104(5) -0.039(4) 0.043(5) -0.025(5)
O1W 0.062(3) 0.064(3) 0.054(3) -0.005(2) -0.005(2) 0.005(3)

loop_
_atom_type_symbol
_atom_type_description
_atom_type_scat_dispersion_real
_atom_type_scat_dispersion_imag
_atom_type_scat_source
C C 0.0033 0.0016 'International Tables Vol C Tables 4.2.6.8 and 6.1.1.4'
H H 0.0000 0.0000 'International Tables Vol C Tables 4.2.6.8 and 6.1.1.4'
N N 0.0061 0.0033 'International Tables Vol C Tables 4.2.6.8 and 6.1.1.4'
O O 0.0106 0.0060 'International Tables Vol C Tables 4.2.6.8 and 6.1.1.4'
Cd Cd -0.8075 1.2024 'International Tables Vol C Tables 4.2.6.8 and 6.1.1.4'

loop_
_geom_angle_atom_site_label_1
_geom_angle_atom_site_label_2
_geom_angle_atom_site_label_3
_geom_angle
_geom_angle_site_symmetry_1
_geom_angle_site_symmetry_3
N4 Cd1 O7 116.91(16) . 2_577
N4 Cd1 O5 86.55(17) . 2_577
O7 Cd1 O5 93.99(15) 2_577 2_577
N4 Cd1 O1 140.77(18) . .
O7 Cd1 O1 90.24(15) 2_577 .
O5 Cd1 O1 121.19(15) 2_577 .
N4 Cd1 O8 82.05(17) . 2_577
O7 Cd1 O8 72.85(14) 2_577 2_577
O5 Cd1 O8 156.02(14) 2_577 2_577
O1 Cd1 O8 79.71(15) . 2_577
N4 Cd1 O2 101.93(16) . .
O7 Cd1 O2 140.88(15) 2_577 .
O5 Cd1 O2 92.80(16) 2_577 .
O1 Cd1 O2 53.94(16) . .
O8 Cd1 O2 110.14(15) 2_577 .
N4 Cd1 C1 124.43(19) . .
O7 Cd1 C1 115.36(17) 2_577 .
O5 Cd1 C1 107.44(17) 2_577 .
O1 Cd1 C1 26.86(18) . .
O8 Cd1 C1 96.39(17) 2_577 .
O2 Cd1 C1 27.14(17) . .
N15 Cd2 O4 117.37(16) 1_566 .
N15 Cd2 O6 86.76(18) 1_566 .
O4 Cd2 O6 93.24(15) . .
N15 Cd2 O10 141.54(18) 1_566 .
O4 Cd2 O10 90.03(15) . .
O6 Cd2 O10 120.03(16) . .
N15 Cd2 O3 82.45(18) 1_566 .
O4 Cd2 O3 72.87(14) . .
O6 Cd2 O3 155.72(15) . .
O10 Cd2 O3 80.66(16) . .
N15 Cd2 O9 102.62(17) 1_566 .
O4 Cd2 O9 139.80(15) . .
O6 Cd2 O9 92.89(18) . .
O10 Cd2 O9 53.13(16) . .
O3 Cd2 O9 110.65(16) . .
N8 Cd3 O20 142.56(17) . .
N8 Cd3 O16 88.26(17) . .
O20 Cd3 O16 115.74(16) . .
N8 Cd3 O13 115.64(15) . .
O20 Cd3 O13 92.92(15) . .
O16 Cd3 O13 92.11(14) . .
N8 Cd3 O15 84.08(17) . .
O20 Cd3 O15 81.59(15) . .
O16 Cd3 O15 158.34(14) . .
O13 Cd3 O15 73.24(14) . .
N8 Cd3 O19 101.52(16) . .
O20 Cd3 O19 53.06(16) . .
O16 Cd3 O19 90.75(16) . .
O13 Cd3 O19 142.80(14) . .
O15 Cd3 O19 110.61(16) . .
N7 Cd4 O17 115.33(16) 1_544 .
N7 Cd4 O14 87.83(18) 1_544 .
O17 Cd4 O14 92.46(15) . .
N7 Cd4 O11 142.19(18) 1_544 .
O17 Cd4 O11 92.81(15) . .
O14 Cd4 O11 117.10(17) . .
N7 Cd4 O18 84.48(18) 1_544 .
O17 Cd4 O18 73.09(14) . .
O14 Cd4 O18 158.64(16) . .
O11 Cd4 O18 80.05(16) . .
N7 Cd4 O12 100.23(17) 1_544 .
O17 Cd4 O12 144.37(15) . .
O14 Cd4 O12 90.97(17) . .
O11 Cd4 O12 54.65(17) . .
O18 Cd4 O12 109.99(16) . .
N7 Cd4 C39 123.9(2) 1_544 .
O17 Cd4 C39 118.60(19) . .
O14 Cd4 C39 103.99(19) . .
O11 Cd4 C39 27.46(19) . .
O18 Cd4 C39 96.83(18) . .
O12 Cd4 C39 27.28(19) . .
N12 Cd5 O22 114.34(16) . 2_546
N12 Cd5 O23 88.11(18) . .
O22 Cd5 O23 91.99(16) 2_546 .
N12 Cd5 O25 142.99(18) . .
O22 Cd5 O25 95.52(17) 2_546 .
O23 Cd5 O25 113.29(18) . .
N12 Cd5 O21 85.86(17) . 2_546
O22 Cd5 O21 73.52(15) 2_546 2_546
O23 Cd5 O21 160.22(15) . 2_546
O25 Cd5 O21 82.09(17) . 2_546
N12 Cd5 O24 99.79(17) . .
O22 Cd5 O24 145.87(15) 2_546 .
O23 Cd5 O24 89.56(19) . .
O25 Cd5 O24 53.18(18) . .
O21 Cd5 O24 110.02(18) 2_546 .
O1 C1 O2 122.7(5) . .
O1 C1 C2 118.8(6) . .
O2 C1 C2 118.5(6) . .
O1 C1 Cd1 60.4(3) . .
O2 C1 Cd1 62.5(3) . .
C2 C1 Cd1 172.6(4) . .
C7 C2 C3 119.1(5) . .
C7 C2 C1 119.2(5) . .
C3 C2 C1 121.7(6) . .
C2 C3 C4 120.3(6) . .
C2 C3 H3 119.8 . .
C4 C3 H3 119.8 . .
C3 C4 C5 120.9(6) . .
C3 C4 H4 119.6 . .
C5 C4 H4 119.6 . .
C6 C5 C4 118.1(5) . .
C6 C5 C8 121.2(6) . .
C4 C5 C8 120.7(6) . .
C5 C6 C7 120.8(6) . .
C5 C6 H6 119.6 . .
C7 C6 H6 119.6 . .
C2 C7 C6 120.9(6) . .
C2 C7 H7 119.6 . .
C6 C7 H7 119.6 . .
N1 C8 C5 111.2(4) . .
N1 C8 H8A 109.4 . .
C5 C8 H8A 109.4 . .
N1 C8 H8B 109.4 . .
C5 C8 H8B 109.4 . .
H8A C8 H8B 108.0 . .
O3 C9 N1 118.0(5) . .
O3 C9 C10 126.3(5) . .
N1 C9 C10 115.7(5) . .
C11 C10 C9 119.5(6) . .
C11 C10 C14 119.6(5) . .
C9 C10 C14 120.9(5) . .
C10 C11 C12 122.0(6) . .
C10 C11 H11 119.0 . .
C12 C11 H11 119.0 . .
C13 C12 C11 118.6(6) . .
C13 C12 H12 120.7 . .
C11 C12 H12 120.7 . .
C12 C13 N1 121.1(6) . .
C12 C13 H13 119.5 . .
N1 C13 H13 119.5 . .
O4 C14 O5 121.7(5) . .
O4 C14 C10 120.9(5) . .
O5 C14 C10 117.4(5) . .
N4 C15 N5 112.0(6) . .
N4 C15 H15 124.0 . .
N5 C15 H15 124.0 . .
C17 C16 N4 110.1(6) . .
C17 C16 H16 124.9 . .
N4 C16 H16 124.9 . .
C16 C17 N5 106.6(6) . .
C16 C17 H17 126.7 . .
N5 C17 H17 126.7 . .
N5 C18 C19 113.8(5) . .
N5 C18 H18A 108.8 . .
C19 C18 H18A 108.8 . .
N5 C18 H18B 108.8 . .
C19 C18 H18B 108.8 . .
H18A C18 H18B 107.7 . .
C18 C19 C20 111.7(5) . .
C18 C19 H19A 109.3 . .
C20 C19 H19A 109.3 . .
C18 C19 H19B 109.3 . .
C20 C19 H19B 109.3 . .
H19A C19 H19B 107.9 . .
C21 C20 C19 110.5(5) . .
C21 C20 H20A 109.5 . .
C19 C20 H20A 109.5 . .
C21 C20 H20B 109.5 . .
C19 C20 H20B 109.5 . .
H20A C20 H20B 108.1 . .
N6 C21 C20 112.7(6) . .
N6 C21 H21A 109.1 . .
C20 C21 H21A 109.1 . .
N6 C21 H21B 109.1 . .
C20 C21 H21B 109.1 . .
H21A C21 H21B 107.8 . .
N7 C22 N6 111.4(6) . .
N7 C22 H22 124.3 . .
N6 C22 H22 124.3 . .
C24 C23 N7 109.2(7) . .
C24 C23 H23 125.4 . .
N7 C23 H23 125.4 . .
C23 C24 N6 107.1(6) . .
C23 C24 H24 126.5 . .
N6 C24 H24 126.5 . .
O10 C25 O9 122.3(6) . .
O10 C25 C26 118.4(6) . .
O9 C25 C26 119.3(7) . .
C31 C26 C27 118.1(6) . .
C31 C26 C25 119.4(5) . .
C27 C26 C25 122.4(6) . .
C28 C27 C26 120.4(7) . .
C28 C27 H27 119.8 . .
C26 C27 H27 119.8 . .
C29 C28 C27 121.5(6) . .
C29 C28 H28 119.3 . .
C27 C28 H28 119.3 . .
C28 C29 C30 118.1(6) . .
C28 C29 C32 121.0(6) . .
C30 C29 C32 120.9(6) . .
C31 C30 C29 120.6(6) . .
C31 C30 H30 119.7 . .
C29 C30 H30 119.7 . .
C26 C31 C30 121.2(6) . .
C26 C31 H31 119.4 . .
C30 C31 H31 119.4 . .
N3 C32 C29 111.9(5) . .
N3 C32 H32A 109.2 . .
C29 C32 H32A 109.2 . .
N3 C32 H32B 109.2 . .
C29 C32 H32B 109.2 . .
H32A C32 H32B 107.9 . .
C34 C33 N3 122.1(7) . .
C34 C33 H33 118.9 . .
N3 C33 H33 118.9 . .
C33 C34 C35 118.6(8) . .
C33 C34 H34 120.7 . .
C35 C34 H34 120.7 . .
C36 C35 C34 121.3(7) . .
C36 C35 H35 119.4 . .
C34 C35 H35 119.4 . .
C35 C36 C37 121.4(6) . .
C35 C36 C38 118.8(6) . .
C37 C36 C38 119.8(6) . .
O15 C37 N3 117.7(6) . .
O15 C37 C36 128.5(6) . .
N3 C37 C36 113.8(6) . .
O14 C38 O13 123.9(6) . .
O14 C38 C36 116.1(6) . .
O13 C38 C36 120.0(5) . .
O12 C39 O11 121.8(6) . .
O12 C39 C40 118.8(7) . .
O11 C39 C40 119.4(6) . .
O12 C39 Cd4 62.6(3) . .
O11 C39 Cd4 59.6(3) . .
C40 C39 Cd4 174.3(4) . .
C41 C40 C45 118.9(5) . .
C41 C40 C39 121.8(6) . .
C45 C40 C39 119.2(6) . .
C40 C41 C42 119.8(6) . .
C40 C41 H41 120.1 . .
C42 C41 H41 120.1 . .
C43 C42 C41 121.3(6) . .
C43 C42 H42 119.4 . .
C41 C42 H42 119.4 . .
C44 C43 C42 119.2(6) . .
C44 C43 C46 120.2(6) . .
C42 C43 C46 120.6(6) . .
C43 C44 C45 119.4(6) . .
C43 C44 H44 120.3 . .
C45 C44 H44 120.3 . .
C40 C45 C44 121.3(6) . .
C40 C45 H45 119.4 . .
C44 C45 H45 119.4 . .
N2 C46 C43 110.7(5) . .
N2 C46 H46A 109.5 . .
C43 C46 H46A 109.5 . .
N2 C46 H46B 109.5 . .
C43 C46 H46B 109.5 . .
H46A C46 H46B 108.1 . .
C48 C47 N2 121.0(7) . .
C48 C47 H47 119.5 . .
N2 C47 H47 119.5 . .
C47 C48 C49 119.0(7) . .
C47 C48 H48 120.5 . .
C49 C48 H48 120.5 . .
C50 C49 C48 121.5(7) . .
C50 C49 H49 119.3 . .
C48 C49 H49 119.3 . .
C49 C50 C51 119.7(6) . .
C49 C50 C52 120.1(6) . .
C51 C50 C52 120.2(5) . .
O8 C51 N2 116.9(5) . .
O8 C51 C50 127.3(6) . .
N2 C51 C50 115.8(6) . .
O7 C52 O6 122.6(6) . .
O7 C52 C50 120.3(5) . .
O6 C52 C50 117.0(5) . .
O16 C53 O17 122.7(5) . .
O16 C53 C54 117.6(5) . .
O17 C53 C54 119.6(5) . .
C55 C54 C58 118.9(6) . .
C55 C54 C53 119.8(5) . .
C58 C54 C53 121.3(5) . .
C54 C55 C56 123.1(6) . .
C54 C55 H55 118.4 . .
C56 C55 H55 118.4 . .
C57 C56 C55 117.5(7) . .
C57 C56 H56 121.3 . .
C55 C56 H56 121.3 . .
N10 C57 C56 121.6(7) . .
N10 C57 H57 119.2 . .
C56 C57 H57 119.2 . .
O18 C58 N10 117.1(5) . .
O18 C58 C54 126.8(6) . .
N10 C58 C54 116.1(6) . .
N10 C59 C60 110.9(4) . .
N10 C59 H59A 109.5 . .
C60 C59 H59A 109.5 . .
N10 C59 H59B 109.5 . .
C60 C59 H59B 109.5 . .
H59A C59 H59B 108.0 . .
C61 C60 C65 119.0(6) . .
C61 C60 C59 119.8(6) . .
C65 C60 C59 121.1(6) . .
C60 C61 C62 120.7(6) . .
C60 C61 H61 119.7 . .
C62 C61 H61 119.7 . .
C63 C62 C61 120.8(7) . .
C63 C62 H62 119.6 . .
C61 C62 H62 119.6 . .
C62 C63 C64 118.7(6) . .
C62 C63 C66 122.5(7) . .
C64 C63 C66 118.7(6) . .
C63 C64 C65 120.1(6) . .
C63 C64 H64 119.9 . .
C65 C64 H64 119.9 . .
C60 C65 C64 120.5(6) . .
C60 C65 H65 119.8 . .
C64 C65 H65 119.8 . .
O25 C66 O24 120.9(6) . .
O25 C66 C63 119.6(7) . .
O24 C66 C63 119.6(7) . .
O23 C67 O22 121.4(6) . .
O23 C67 C68 118.1(6) . .
O22 C67 C68 120.3(5) . .
C69 C68 C72 119.7(6) . .
C69 C68 C67 118.7(5) . .
C72 C68 C67 121.6(6) . .
C68 C69 C70 122.5(6) . .
C68 C69 H69 118.7 . .
C70 C69 H69 118.7 . .
C71 C70 C69 118.0(6) . .
C71 C70 H70 121.0 . .
C69 C70 H70 121.0 . .
C70 C71 N11 120.6(6) . .
C70 C71 H71 119.7 . .
N11 C71 H71 119.7 . .
O21 C72 N11 118.5(5) . .
O21 C72 C68 126.5(6) . .
N11 C72 C68 115.0(5) . .
N11 C73 C74 111.7(4) . .
N11 C73 H73A 109.3 . .
C74 C73 H73A 109.3 . .
N11 C73 H73B 109.3 . .
C74 C73 H73B 109.3 . .
H73A C73 H73B 107.9 . .
C75 C74 C79 118.5(5) . .
C75 C74 C73 121.5(5) . .
C79 C74 C73 120.0(5) . .
C76 C75 C74 121.0(6) . .
C76 C75 H75 119.5 . .
C74 C75 H75 119.5 . .
C75 C76 C77 120.0(5) . .
C75 C76 H76 120.0 . .
C77 C76 H76 120.0 . .
C78 C77 C76 119.2(5) . .
C78 C77 C80 121.0(6) . .
C76 C77 C80 119.6(5) . .
C79 C78 C77 120.8(6) . .
C79 C78 H78 119.6 . .
C77 C78 H78 119.6 . .
C78 C79 C74 120.4(5) . .
C78 C79 H79 119.8 . .
C74 C79 H79 119.8 . .
O19 C80 O20 122.6(5) . .
O19 C80 C77 120.7(6) . .
O20 C80 C77 116.7(6) . .
N8 C81 N9 111.4(6) . .
N8 C81 H81 124.3 . .
N9 C81 H81 124.3 . .
C83 C82 N8 108.9(6) . .
C83 C82 H82 125.5 . .
N8 C82 H82 125.5 . .
C82 C83 N9 106.6(6) . .
C82 C83 H83 126.7 . .
N9 C83 H83 126.7 . .
N9 C84 C85 115.4(6) . .
N9 C84 H84A 108.4 . .
C85 C84 H84A 108.4 . .
N9 C84 H84B 108.4 . .
C85 C84 H84B 108.4 . .
H84A C84 H84B 107.5 . .
C84 C85 C85 113.1(8) . 2_557
C84 C85 H85A 109.0 . .
C85 C85 H85A 109.0 2_557 .
C84 C85 H85B 109.0 . .
C85 C85 H85B 109.0 2_557 .
H85A C85 H85B 107.8 . .
C87 C86 N12 108.8(6) . .
C87 C86 H86 125.6 . .
N12 C86 H86 125.6 . .
C86 C87 N13 106.4(5) . .
C86 C87 H87 126.8 . .
N13 C87 H87 126.8 . .
N12 C88 N13 110.9(6) . .
N12 C88 H88 124.6 . .
N13 C88 H88 124.6 . .
N13 C89 C90 114.8(5) . .
N13 C89 H89A 108.6 . .
C90 C89 H89A 108.6 . .
N13 C89 H89B 108.6 . .
C90 C89 H89B 108.6 . .
H89A C89 H89B 107.5 . .
C89 C90 C91 111.6(5) . .
C89 C90 H90A 109.3 . .
C91 C90 H90A 109.3 . .
C89 C90 H90B 109.3 . .
C91 C90 H90B 109.3 . .
H90A C90 H90B 108.0 . .
C92 C91 C90 112.4(6) . .
C92 C91 H91A 109.1 . .
C90 C91 H91A 109.1 . .
C92 C91 H91B 109.1 . .
C90 C91 H91B 109.1 . .
H91A C91 H91B 107.9 . .
N14 C92 C91 114.0(6) . .
N14 C92 H92A 108.8 . .
C91 C92 H92A 108.8 . .
N14 C92 H92B 108.8 . .
C91 C92 H92B 108.8 . .
H92A C92 H92B 107.7 . .
N15 C93 N14 112.3(6) . .
N15 C93 H93 123.8 . .
N14 C93 H93 123.8 . .
C95 C94 N15 108.7(7) . .
C95 C94 H94 125.7 . .
N15 C94 H94 125.7 . .
C94 C95 N14 107.8(6) . .
C94 C95 H95 126.1 . .
N14 C95 H95 126.1 . .
C13 N1 C9 123.1(5) . .
C13 N1 C8 119.5(6) . .
C9 N1 C8 117.2(6) . .
C47 N2 C51 123.0(6) . .
C47 N2 C46 119.5(6) . .
C51 N2 C46 117.2(5) . .
C33 N3 C37 122.7(6) . .
C33 N3 C32 120.8(6) . .
C37 N3 C32 116.4(6) . .
C15 N4 C16 105.4(5) . .
C15 N4 Cd1 126.4(4) . .
C16 N4 Cd1 128.1(4) . .
C15 N5 C17 105.9(5) . .
C15 N5 C18 125.6(6) . .
C17 N5 C18 128.4(5) . .
C22 N6 C24 106.6(5) . .
C22 N6 C21 124.2(6) . .
C24 N6 C21 129.2(5) . .
C22 N7 C23 105.8(5) . .
C22 N7 Cd4 125.3(4) . 1_566
C23 N7 Cd4 128.8(5) . 1_566
C81 N8 C82 106.1(5) . .
C81 N8 Cd3 125.4(4) . .
C82 N8 Cd3 127.8(4) . .
C81 N9 C83 106.9(6) . .
C81 N9 C84 124.3(6) . .
C83 N9 C84 128.7(6) . .
C57 N10 C58 122.8(6) . .
C57 N10 C59 119.6(6) . .
C58 N10 C59 117.3(6) . .
C71 N11 C72 124.1(5) . .
C71 N11 C73 118.8(5) . .
C72 N11 C73 116.9(5) . .
C88 N12 C86 106.2(5) . .
C88 N12 Cd5 125.3(4) . .
C86 N12 Cd5 128.3(4) . .
C88 N13 C87 107.7(5) . .
C88 N13 C89 124.3(6) . .
C87 N13 C89 128.0(5) . .
C93 N14 C95 106.1(5) . .
C93 N14 C92 124.6(6) . .
C95 N14 C92 129.3(5) . .
C93 N15 C94 105.1(5) . .
C93 N15 Cd2 127.2(5) . 1_544
C94 N15 Cd2 127.5(5) . 1_544
C1 O1 Cd1 92.7(4) . .
C1 O2 Cd1 90.3(4) . .
C9 O3 Cd2 121.8(4) . .
C14 O4 Cd2 112.9(3) . .
C14 O5 Cd1 105.2(4) . 2_577
C52 O6 Cd2 106.7(4) . .
C52 O7 Cd1 112.2(3) . 2_577
C51 O8 Cd1 120.3(4) . 2_577
C25 O9 Cd2 86.7(4) . .
C25 O10 Cd2 97.2(4) . .
C39 O11 Cd4 93.0(4) . .
C39 O12 Cd4 90.1(4) . .
C38 O13 Cd3 114.3(3) . .
C38 O14 Cd4 108.0(4) . .
C37 O15 Cd3 120.5(4) . .
C53 O16 Cd3 111.2(4) . .
C53 O17 Cd4 113.4(3) . .
C58 O18 Cd4 120.4(4) . .
C80 O19 Cd3 84.2(4) . .
C80 O20 Cd3 99.4(4) . .
C72 O21 Cd5 121.2(4) . 2_546
C67 O22 Cd5 113.8(3) . 2_546
C67 O23 Cd5 111.9(4) . .
C66 O24 Cd5 85.7(4) . .
C66 O25 Cd5 99.7(4) . .
H2A O2W H2B 108.5 . .
H3A O3W H3B 107.7 . .
H4A O4W H4B 102.2 . .
H5A O5W H5B 101.8 . .
H1A O1W H1B 109.3 . .

loop_
_geom_bond_atom_site_label_1
_geom_bond_atom_site_label_2
_geom_bond_distance
_geom_bond_site_symmetry_2
Cd1 N4 2.238(5) .
Cd1 O7 2.292(4) 2_577
Cd1 O5 2.303(4) 2_577
Cd1 O1 2.381(4) .
Cd1 O8 2.393(4) 2_577
Cd1 O2 2.426(4) .
Cd1 C1 2.734(6) .
Cd2 N15 2.235(5) 1_566
Cd2 O4 2.293(4) .
Cd2 O6 2.294(5) .
Cd2 O10 2.321(4) .
Cd2 O3 2.412(4) .
Cd2 O9 2.540(4) .
Cd3 N8 2.231(5) .
Cd3 O20 2.264(4) .
Cd3 O16 2.270(4) .
Cd3 O13 2.273(4) .
Cd3 O15 2.423(5) .
Cd3 O19 2.612(4) .
Cd4 N7 2.234(5) 1_544
Cd4 O17 2.274(4) .
Cd4 O14 2.289(5) .
Cd4 O11 2.352(4) .
Cd4 O18 2.405(5) .
Cd4 O12 2.418(4) .
Cd4 C39 2.724(6) .
Cd5 N12 2.224(5) .
Cd5 O22 2.256(4) 2_546
Cd5 O23 2.262(5) .
Cd5 O25 2.271(4) .
Cd5 O21 2.423(4) 2_546
Cd5 O24 2.562(5) .
C1 O1 1.237(8) .
C1 O2 1.248(7) .
C1 C2 1.510(8) .
C2 C7 1.374(8) .
C2 C3 1.379(9) .
C3 C4 1.394(8) .
C3 H3 0.9300 .
C4 C5 1.395(9) .
C4 H4 0.9300 .
C5 C6 1.380(9) .
C5 C8 1.514(7) .
C6 C7 1.396(8) .
C6 H6 0.9300 .
C7 H7 0.9300 .
C8 N1 1.475(7) .
C8 H8A 0.9700 .
C8 H8B 0.9700 .
C9 O3 1.247(7) .
C9 N1 1.388(7) .
C9 C10 1.438(8) .
C10 C11 1.361(8) .
C10 C14 1.495(8) .
C11 C12 1.390(9) .
C11 H11 0.9300 .
C12 C13 1.347(9) .
C12 H12 0.9300 .
C13 N1 1.353(9) .
C13 H13 0.9300 .
C14 O4 1.262(7) .
C14 O5 1.264(7) .
C15 N4 1.318(8) .
C15 N5 1.341(7) .
C15 H15 0.9300 .
C16 C17 1.338(9) .
C16 N4 1.368(8) .
C16 H16 0.9300 .
C17 N5 1.387(8) .
C17 H17 0.9300 .
C18 N5 1.451(8) .
C18 C19 1.507(8) .
C18 H18A 0.9700 .
C18 H18B 0.9700 .
C19 C20 1.507(8) .
C19 H19A 0.9700 .
C19 H19B 0.9700 .
C20 C21 1.500(8) .
C20 H20A 0.9700 .
C20 H20B 0.9700 .
C21 N6 1.478(8) .
C21 H21A 0.9700 .
C21 H21B 0.9700 .
C22 N7 1.318(8) .
C22 N6 1.346(7) .
C22 H22 0.9300 .
C23 C24 1.344(9) .
C23 N7 1.381(8) .
C23 H23 0.9300 .
C24 N6 1.373(9) .
C24 H24 0.9300 .
C25 O10 1.241(8) .
C25 O9 1.251(8) .
C25 C26 1.512(8) .
C26 C31 1.378(8) .
C26 C27 1.394(9) .
C27 C28 1.386(9) .
C27 H27 0.9300 .
C28 C29 1.373(9) .
C28 H28 0.9300 .
C29 C30 1.393(9) .
C29 C32 1.520(9) .
C30 C31 1.383(8) .
C30 H30 0.9300 .
C31 H31 0.9300 .
C32 N3 1.462(9) .
C32 H32A 0.9700 .
C32 H32B 0.9700 .
C33 C34 1.332(11) .
C33 N3 1.362(9) .
C33 H33 0.9300 .
C34 C35 1.395(10) .
C34 H34 0.9300 .
C35 C36 1.361(9) .
C35 H35 0.9300 .
C36 C37 1.441(8) .
C36 C38 1.512(9) .
C37 O15 1.247(7) .
C37 N3 1.416(8) .
C38 O14 1.245(7) .
C38 O13 1.251(7) .
C39 O12 1.248(8) .
C39 O11 1.258(8) .
C39 C40 1.488(8) .
C40 C41 1.379(9) .
C40 C45 1.384(8) .
C41 C42 1.380(9) .
C41 H41 0.9300 .
C42 C43 1.380(9) .
C42 H42 0.9300 .
C43 C44 1.379(9) .
C43 C46 1.514(8) .
C44 C45 1.385(8) .
C44 H44 0.9300 .
C45 H45 0.9300 .
C46 N2 1.468(8) .
C46 H46A 0.9700 .
C46 H46B 0.9700 .
C47 C48 1.330(11) .
C47 N2 1.367(9) .
C47 H47 0.9300 .
C48 C49 1.421(10) .
C48 H48 0.9300 .
C49 C50 1.366(9) .
C49 H49 0.9300 .
C50 C51 1.434(8) .
C50 C52 1.502(8) .
C51 O8 1.245(7) .
C51 N2 1.407(8) .
C52 O7 1.244(7) .
C52 O6 1.271(7) .
C53 O16 1.247(6) .
C53 O17 1.255(7) .
C53 C54 1.495(8) .
C54 C55 1.347(8) .
C54 C58 1.441(8) .
C55 C56 1.398(9) .
C55 H55 0.9300 .
C56 C57 1.356(11) .
C56 H56 0.9300 .
C57 N10 1.344(9) .
C57 H57 0.9300 .
C58 O18 1.243(7) .
C58 N10 1.393(8) .
C59 N10 1.478(8) .
C59 C60 1.512(8) .
C59 H59A 0.9700 .
C59 H59B 0.9700 .
C60 C61 1.366(9) .
C60 C65 1.385(9) .
C61 C62 1.382(9) .
C61 H61 0.9300 .
C62 C63 1.377(9) .
C62 H62 0.9300 .
C63 C64 1.385(9) .
C63 C66 1.479(9) .
C64 C65 1.389(8) .
C64 H64 0.9300 .
C65 H65 0.9300 .
C66 O25 1.246(9) .
C66 O24 1.259(9) .
C67 O23 1.264(7) .
C67 O22 1.279(7) .
C67 C68 1.492(8) .
C68 C69 1.368(9) .
C68 C72 1.442(8) .
C69 C70 1.389(9) .
C69 H69 0.9300 .
C70 C71 1.360(9) .
C70 H70 0.9300 .
C71 N11 1.363(8) .
C71 H71 0.9300 .
C72 O21 1.236(7) .
C72 N11 1.383(8) .
C73 N11 1.474(7) .
C73 C74 1.524(8) .
C73 H73A 0.9700 .
C73 H73B 0.9700 .
C74 C75 1.388(8) .
C74 C79 1.389(8) .
C75 C76 1.375(8) .
C75 H75 0.9300 .
C76 C77 1.390(8) .
C76 H76 0.9300 .
C77 C78 1.378(8) .
C77 C80 1.516(8) .
C78 C79 1.377(8) .
C78 H78 0.9300 .
C79 H79 0.9300 .
C80 O19 1.234(8) .
C80 O20 1.274(8) .
C81 N8 1.316(8) .
C81 N9 1.340(7) .
C81 H81 0.9300 .
C82 C83 1.360(9) .
C82 N8 1.368(8) .
C82 H82 0.9300 .
C83 N9 1.368(9) .
C83 H83 0.9300 .
C84 N9 1.459(9) .
C84 C85 1.471(9) .
C84 H84A 0.9700 .
C84 H84B 0.9700 .
C85 C85 1.493(13) 2_557
C85 H85A 0.9700 .
C85 H85B 0.9700 .
C86 C87 1.363(9) .
C86 N12 1.378(8) .
C86 H86 0.9300 .
C87 N13 1.366(8) .
C87 H87 0.9300 .
C88 N12 1.322(8) .
C88 N13 1.341(7) .
C88 H88 0.9300 .
C89 N13 1.464(8) .
C89 C90 1.477(8) .
C89 H89A 0.9700 .
C89 H89B 0.9700 .
C90 C91 1.528(9) .
C90 H90A 0.9700 .
C90 H90B 0.9700 .
C91 C92 1.476(8) .
C91 H91A 0.9700 .
C91 H91B 0.9700 .
C92 N14 1.458(8) .
C92 H92A 0.9700 .
C92 H92B 0.9700 .
C93 N15 1.307(8) .
C93 N14 1.337(7) .
C93 H93 0.9300 .
C94 C95 1.341(9) .
C94 N15 1.378(8) .
C94 H94 0.9300 .
C95 N14 1.351(9) .
C95 H95 0.9300 .
N7 Cd4 2.234(5) 1_566
N15 Cd2 2.235(5) 1_544
O5 Cd1 2.303(4) 2_577
O7 Cd1 2.292(4) 2_577
O8 Cd1 2.393(4) 2_577
O21 Cd5 2.423(4) 2_546
O22 Cd5 2.256(4) 2_546
O2W H2A 0.9002 .
O2W H2B 0.8897 .
O3W H3A 0.8500 .
O3W H3B 0.8501 .
O4W H4A 0.9127 .
O4W H4B 0.9351 .
O5W H5A 0.9312 .
O5W H5B 0.9133 .
O1W H1A 0.8827 .
O1W H1B 0.8864 .

loop_
_geom_hbond_atom_site_label_D
_geom_hbond_atom_site_label_H
_geom_hbond_atom_site_label_A
_geom_hbond_distance_DH
_geom_hbond_distance_HA
_geom_hbond_distance_DA
_geom_hbond_angle_DHA
_geom_hbond_site_symmetry_A
O1W H1B O5 0.89 2.35 2.888(6) 119.0 .
O2W H2A O6 0.90 2.38 2.935(7) 119.9 2_567
O2W H2B O9 0.89 2.32 3.189(8) 164.9 .
O4W H4A O25 0.91 2.92 3.324(11) 108.5 .
O4W H4A O23 0.91 2.51 2.923(10) 108.0 2_546
O5W H5A O16 0.93 2.07 2.936(7) 153.3 2_556

loop_
_geom_torsion_atom_site_label_1
_geom_torsion_atom_site_label_2
_geom_torsion_atom_site_label_3
_geom_torsion_atom_site_label_4
_geom_torsion
_geom_torsion_site_symmetry_1
_geom_torsion_site_symmetry_4
N4 Cd1 C1 O1 136.5(4) . .
O7 Cd1 C1 O1 -22.3(4) 2_577 .
O5 Cd1 C1 O1 -125.5(4) 2_577 .
O8 Cd1 C1 O1 51.8(4) 2_577 .
O2 Cd1 C1 O1 174.5(7) . .
N4 Cd1 C1 O2 -38.0(5) . .
O7 Cd1 C1 O2 163.2(3) 2_577 .
O5 Cd1 C1 O2 60.0(4) 2_577 .
O1 Cd1 C1 O2 -174.5(7) . .
O8 Cd1 C1 O2 -122.7(4) 2_577 .
N4 Cd1 C1 C2 -138(4) . .
O7 Cd1 C1 C2 64(4) 2_577 .
O5 Cd1 C1 C2 -40(4) 2_577 .
O1 Cd1 C1 C2 86(4) . .
O8 Cd1 C1 C2 138(4) 2_577 .
O2 Cd1 C1 C2 -100(4) . .
O1 C1 C2 C7 17.3(9) . .
O2 C1 C2 C7 -160.2(6) . .
Cd1 C1 C2 C7 -65(4) . .
O1 C1 C2 C3 -165.5(6) . .
O2 C1 C2 C3 17.0(9) . .
Cd1 C1 C2 C3 113(4) . .
C7 C2 C3 C4 -0.2(10) . .
C1 C2 C3 C4 -177.4(6) . .
C2 C3 C4 C5 1.2(10) . .
C3 C4 C5 C6 -0.8(10) . .
C3 C4 C5 C8 179.3(6) . .
C4 C5 C6 C7 -0.5(10) . .
C8 C5 C6 C7 179.4(6) . .
C3 C2 C7 C6 -1.1(10) . .
C1 C2 C7 C6 176.2(6) . .
C5 C6 C7 C2 1.4(10) . .
C6 C5 C8 N1 38.6(9) . .
C4 C5 C8 N1 -141.6(6) . .
O3 C9 C10 C11 177.4(5) . .
N1 C9 C10 C11 -2.3(7) . .
O3 C9 C10 C14 -4.1(8) . .
N1 C9 C10 C14 176.2(5) . .
C9 C10 C11 C12 0.9(9) . .
C14 C10 C11 C12 -177.6(5) . .
C10 C11 C12 C13 0.3(9) . .
C11 C12 C13 N1 0.0(9) . .
C11 C10 C14 O4 158.5(5) . .
C9 C10 C14 O4 -20.0(8) . .
C11 C10 C14 O5 -20.5(8) . .
C9 C10 C14 O5 161.0(5) . .
N4 C16 C17 N5 -0.6(7) . .
N5 C18 C19 C20 178.1(5) . .
C18 C19 C20 C21 179.4(6) . .
C19 C20 C21 N6 -179.9(5) . .
N7 C23 C24 N6 0.8(7) . .
O10 C25 C26 C31 19.7(9) . .
O9 C25 C26 C31 -158.6(6) . .
O10 C25 C26 C27 -164.1(7) . .
O9 C25 C26 C27 17.6(10) . .
C31 C26 C27 C28 0.1(11) . .
C25 C26 C27 C28 -176.2(6) . .
C26 C27 C28 C29 1.0(11) . .
C27 C28 C29 C30 -1.4(11) . .
C27 C28 C29 C32 179.6(7) . .
C28 C29 C30 C31 0.7(10) . .
C32 C29 C30 C31 179.7(6) . .
C27 C26 C31 C30 -0.8(10) . .
C25 C26 C31 C30 175.6(6) . .
C29 C30 C31 C26 0.4(10) . .
C28 C29 C32 N3 -140.5(7) . .
C30 C29 C32 N3 40.5(9) . .
N3 C33 C34 C35 0.0(11) . .
C33 C34 C35 C36 -0.8(10) . .
C34 C35 C36 C37 2.4(9) . .
C34 C35 C36 C38 -175.3(5) . .
C35 C36 C37 O15 176.7(5) . .
C38 C36 C37 O15 -5.6(8) . .
C35 C36 C37 N3 -3.0(7) . .
C38 C36 C37 N3 174.7(4) . .
C35 C36 C38 O14 -19.4(8) . .
C37 C36 C38 O14 162.8(5) . .
C35 C36 C38 O13 158.5(5) . .
C37 C36 C38 O13 -19.3(8) . .
N7 Cd4 C39 O12 33.4(5) 1_544 .
O17 Cd4 C39 O12 -164.3(3) . .
O14 Cd4 C39 O12 -63.6(4) . .
O11 Cd4 C39 O12 173.9(7) . .
O18 Cd4 C39 O12 121.3(4) . .
N7 Cd4 C39 O11 -140.5(4) 1_544 .
O17 Cd4 C39 O11 21.9(4) . .
O14 Cd4 C39 O11 122.6(4) . .
O18 Cd4 C39 O11 -52.6(4) . .
O12 Cd4 C39 O11 -173.9(7) . .
N7 Cd4 C39 C40 138(5) 1_544 .
O17 Cd4 C39 C40 -59(6) . .
O14 Cd4 C39 C40 41(6) . .
O11 Cd4 C39 C40 -81(5) . .
O18 Cd4 C39 C40 -134(6) . .
O12 Cd4 C39 C40 105(6) . .
O12 C39 C40 C41 -14.3(9) . .
O11 C39 C40 C41 165.8(6) . .
Cd4 C39 C40 C41 -116(5) . .
O12 C39 C40 C45 161.4(6) . .
O11 C39 C40 C45 -18.5(9) . .
Cd4 C39 C40 C45 59(6) . .
C45 C40 C41 C42 1.1(10) . .
C39 C40 C41 C42 176.9(6) . .
C40 C41 C42 C43 -2.3(11) . .
C41 C42 C43 C44 2.9(10) . .
C41 C42 C43 C46 -179.2(6) . .
C42 C43 C44 C45 -2.3(10) . .
C46 C43 C44 C45 179.7(6) . .
C41 C40 C45 C44 -0.7(10) . .
C39 C40 C45 C44 -176.5(6) . .
C43 C44 C45 C40 1.3(10) . .
C44 C43 C46 N2 -35.6(9) . .
C42 C43 C46 N2 146.5(6) . .
N2 C47 C48 C49 -1.2(10) . .
C47 C48 C49 C50 1.3(10) . .
C48 C49 C50 C51 -2.1(9) . .
C48 C49 C50 C52 176.2(5) . .
C49 C50 C51 O8 -177.9(5) . .
C52 C50 C51 O8 3.8(9) . .
C49 C50 C51 N2 2.7(8) . .
C52 C50 C51 N2 -175.6(5) . .
C49 C50 C52 O7 -158.4(6) . .
C51 C50 C52 O7 19.9(8) . .
C49 C50 C52 O6 19.4(8) . .
C51 C50 C52 O6 -162.2(5) . .
O16 C53 C54 C55 17.5(7) . .
O17 C53 C54 C55 -159.8(5) . .
O16 C53 C54 C58 -164.5(5) . .
O17 C53 C54 C58 18.2(7) . .
C58 C54 C55 C56 -1.8(9) . .
C53 C54 C55 C56 176.3(5) . .
C54 C55 C56 C57 0.1(10) . .
C55 C56 C57 N10 0.6(10) . .
C55 C54 C58 O18 -177.0(5) . .
C53 C54 C58 O18 4.9(8) . .
C55 C54 C58 N10 2.6(7) . .
C53 C54 C58 N10 -175.4(4) . .
N10 C59 C60 C61 147.4(7) . .
N10 C59 C60 C65 -36.1(9) . .
C65 C60 C61 C62 4.4(11) . .
C59 C60 C61 C62 -179.0(7) . .
C60 C61 C62 C63 -2.8(12) . .
C61 C62 C63 C64 -0.5(11) . .
C61 C62 C63 C66 177.4(7) . .
C62 C63 C64 C65 2.0(10) . .
C66 C63 C64 C65 -176.0(6) . .
C61 C60 C65 C64 -2.9(10) . .
C59 C60 C65 C64 -179.4(6) . .
C63 C64 C65 C60 -0.3(10) . .
C62 C63 C66 O25 165.2(7) . .
C64 C63 C66 O25 -16.9(10) . .
C62 C63 C66 O24 -16.4(11) . .
C64 C63 C66 O24 161.4(7) . .
O23 C67 C68 C69 -15.2(8) . .
O22 C67 C68 C69 160.5(5) . .
O23 C67 C68 C72 166.3(5) . .
O22 C67 C68 C72 -17.9(8) . .
C72 C68 C69 C70 2.6(9) . .
C67 C68 C69 C70 -175.9(5) . .
C68 C69 C70 C71 0.3(9) . .
C69 C70 C71 N11 -1.8(9) . .
C69 C68 C72 O21 176.5(5) . .
C67 C68 C72 O21 -5.1(9) . .
C69 C68 C72 N11 -3.9(7) . .
C67 C68 C72 N11 174.6(5) . .
N11 C73 C74 C75 38.3(8) . .
N11 C73 C74 C79 -142.0(6) . .
C79 C74 C75 C76 -0.1(10) . .
C73 C74 C75 C76 179.5(6) . .
C74 C75 C76 C77 1.1(10) . .
C75 C76 C77 C78 -1.0(10) . .
C75 C76 C77 C80 174.2(6) . .
C76 C77 C78 C79 -0.1(10) . .
C80 C77 C78 C79 -175.2(6) . .
C77 C78 C79 C74 1.1(10) . .
C75 C74 C79 C78 -1.0(10) . .
C73 C74 C79 C78 179.3(6) . .
C78 C77 C80 O19 16.3(9) . .
C76 C77 C80 O19 -158.8(6) . .
C78 C77 C80 O20 -164.4(6) . .
C76 C77 C80 O20 20.6(8) . .
N8 C82 C83 N9 0.2(7) . .
N9 C84 C85 C85 -177.4(8) . 2_557
N12 C86 C87 N13 0.4(7) . .
N13 C89 C90 C91 178.7(6) . .
C89 C90 C91 C92 -179.8(6) . .
C90 C91 C92 N14 179.9(6) . .
N15 C94 C95 N14 -0.8(8) . .
C12 C13 N1 C9 -1.6(9) . .
C12 C13 N1 C8 173.3(5) . .
O3 C9 N1 C13 -177.1(5) . .
C10 C9 N1 C13 2.6(8) . .
O3 C9 N1 C8 7.9(7) . .
C10 C9 N1 C8 -172.4(4) . .
C5 C8 N1 C13 -99.5(7) . .
C5 C8 N1 C9 75.8(7) . .
C48 C47 N2 C51 2.0(9) . .
C48 C47 N2 C46 -172.2(6) . .
O8 C51 N2 C47 177.8(5) . .
C50 C51 N2 C47 -2.7(8) . .
O8 C51 N2 C46 -7.8(7) . .
C50 C51 N2 C46 171.7(5) . .
C43 C46 N2 C47 100.0(7) . .
C43 C46 N2 C51 -74.6(7) . .
C34 C33 N3 C37 -0.8(10) . .
C34 C33 N3 C32 173.9(6) . .
O15 C37 N3 C33 -177.5(5) . .
C36 C37 N3 C33 2.2(7) . .
O15 C37 N3 C32 7.6(7) . .
C36 C37 N3 C32 -172.7(4) . .
C29 C32 N3 C33 -99.8(7) . .
C29 C32 N3 C37 75.3(7) . .
N5 C15 N4 C16 0.4(6) . .
N5 C15 N4 Cd1 177.7(3) . .
C17 C16 N4 C15 0.1(7) . .
C17 C16 N4 Cd1 -177.2(4) . .
O7 Cd1 N4 C15 -109.8(4) 2_577 .
O5 Cd1 N4 C15 -17.0(5) 2_577 .
O1 Cd1 N4 C15 121.3(5) . .
O8 Cd1 N4 C15 -175.9(5) 2_577 .
O2 Cd1 N4 C15 75.1(5) . .
C1 Cd1 N4 C15 91.8(5) . .
O7 Cd1 N4 C16 67.0(5) 2_577 .
O5 Cd1 N4 C16 159.8(5) 2_577 .
O1 Cd1 N4 C16 -61.9(6) . .
O8 Cd1 N4 C16 0.9(5) 2_577 .
O2 Cd1 N4 C16 -108.1(5) . .
C1 Cd1 N4 C16 -91.4(5) . .
N4 C15 N5 C17 -0.7(6) . .
N4 C15 N5 C18 -177.9(5) . .
C16 C17 N5 C15 0.8(7) . .
C16 C17 N5 C18 177.8(6) . .
C19 C18 N5 C15 -143.0(6) . .
C19 C18 N5 C17 40.5(9) . .
N7 C22 N6 C24 1.2(7) . .
N7 C22 N6 C21 177.7(5) . .
C23 C24 N6 C22 -1.2(7) . .
C23 C24 N6 C21 -177.5(6) . .
C20 C21 N6 C22 145.3(6) . .
C20 C21 N6 C24 -39.0(9) . .
N6 C22 N7 C23 -0.7(7) . .
N6 C22 N7 Cd4 -177.8(3) . 1_566
C24 C23 N7 C22 -0.1(7) . .
C24 C23 N7 Cd4 176.9(4) . 1_566
N9 C81 N8 C82 0.5(7) . .
N9 C81 N8 Cd3 172.3(3) . .
C83 C82 N8 C81 -0.4(7) . .
C83 C82 N8 Cd3 -172.0(4) . .
O20 Cd3 N8 C81 122.0(5) . .
O16 Cd3 N8 C81 -10.5(5) . .
O13 Cd3 N8 C81 -102.0(5) . .
O15 Cd3 N8 C81 -170.2(5) . .
O19 Cd3 N8 C81 79.9(5) . .
O20 Cd3 N8 C82 -68.0(6) . .
O16 Cd3 N8 C82 159.5(5) . .
O13 Cd3 N8 C82 68.0(5) . .
O15 Cd3 N8 C82 -0.2(5) . .
O19 Cd3 N8 C82 -110.1(5) . .
N8 C81 N9 C83 -0.3(7) . .
N8 C81 N9 C84 -176.6(6) . .
C82 C83 N9 C81 0.0(7) . .
C82 C83 N9 C84 176.1(6) . .
C85 C84 N9 C81 -138.4(7) . .
C85 C84 N9 C83 46.2(10) . .
C56 C57 N10 C58 0.4(10) . .
C56 C57 N10 C59 -173.2(6) . .
O18 C58 N10 C57 177.7(5) . .
C54 C58 N10 C57 -2.0(8) . .
O18 C58 N10 C59 -8.5(7) . .
C54 C58 N10 C59 171.8(5) . .
C60 C59 N10 C57 101.9(7) . .
C60 C59 N10 C58 -72.2(7) . .
C70 C71 N11 C72 0.3(9) . .
C70 C71 N11 C73 174.7(5) . .
O21 C72 N11 C71 -177.8(5) . .
C68 C72 N11 C71 2.5(7) . .
O21 C72 N11 C73 7.7(7) . .
C68 C72 N11 C73 -172.0(4) . .
C74 C73 N11 C71 -101.3(6) . .
C74 C73 N11 C72 73.5(7) . .
N13 C88 N12 C86 0.9(7) . .
N13 C88 N12 Cd5 -174.3(3) . .
C87 C86 N12 C88 -0.8(7) . .
C87 C86 N12 Cd5 174.3(4) . .
O22 Cd5 N12 C88 103.0(5) 2_546 .
O23 Cd5 N12 C88 11.7(5) . .
O25 Cd5 N12 C88 -116.2(5) . .
O21 Cd5 N12 C88 172.8(5) 2_546 .
O24 Cd5 N12 C88 -77.6(5) . .
O22 Cd5 N12 C86 -71.2(5) 2_546 .
O23 Cd5 N12 C86 -162.5(5) . .
O25 Cd5 N12 C86 69.6(6) . .
O21 Cd5 N12 C86 -1.4(5) 2_546 .
O24 Cd5 N12 C86 108.2(5) . .
N12 C88 N13 C87 -0.7(7) . .
N12 C88 N13 C89 176.8(5) . .
C86 C87 N13 C88 0.2(7) . .
C86 C87 N13 C89 -177.2(6) . .
C90 C89 N13 C88 141.1(6) . .
C90 C89 N13 C87 -41.9(9) . .
N15 C93 N14 C95 0.2(7) . .
N15 C93 N14 C92 -177.7(5) . .
C94 C95 N14 C93 0.4(7) . .
C94 C95 N14 C92 178.1(6) . .
C91 C92 N14 C93 -139.0(6) . .
C91 C92 N14 C95 43.6(10) . .
N14 C93 N15 C94 -0.6(7) . .
N14 C93 N15 Cd2 174.1(4) . 1_544
C95 C94 N15 C93 0.9(7) . .
C95 C94 N15 Cd2 -173.8(4) . 1_544
O2 C1 O1 Cd1 5.8(7) . .
C2 C1 O1 Cd1 -171.6(5) . .
N4 Cd1 O1 C1 -63.9(5) . .
O7 Cd1 O1 C1 160.0(4) 2_577 .
O5 Cd1 O1 C1 65.2(4) 2_577 .
O8 Cd1 O1 C1 -127.5(4) 2_577 .
O2 Cd1 O1 C1 -3.1(4) . .
O1 C1 O2 Cd1 -5.7(7) . .
C2 C1 O2 Cd1 171.7(5) . .
N4 Cd1 O2 C1 148.7(4) . .
O7 Cd1 O2 C1 -24.4(5) 2_577 .
O5 Cd1 O2 C1 -124.2(4) 2_577 .
O1 Cd1 O2 C1 3.1(4) . .
O8 Cd1 O2 C1 62.9(4) 2_577 .
N1 C9 O3 Cd2 155.6(3) . .
C10 C9 O3 Cd2 -24.1(7) . .
N15 Cd2 O3 C9 168.7(4) 1_566 .
O4 Cd2 O3 C9 46.9(4) . .
O6 Cd2 O3 C9 104.3(5) . .
O10 Cd2 O3 C9 -46.0(4) . .
O9 Cd2 O3 C9 -90.6(4) . .
O5 C14 O4 Cd2 -113.6(5) . .
C10 C14 O4 Cd2 67.4(6) . .
N15 Cd2 O4 C14 -137.2(4) 1_566 .
O6 Cd2 O4 C14 134.8(4) . .
O10 Cd2 O4 C14 14.7(4) . .
O3 Cd2 O4 C14 -65.5(4) . .
O9 Cd2 O4 C14 36.4(5) . .
O4 C14 O5 Cd1 3.5(6) . 2_577
C10 C14 O5 Cd1 -177.5(4) . 2_577
O7 C52 O6 Cd2 -8.9(7) . .
C50 C52 O6 Cd2 173.3(4) . .
N15 Cd2 O6 C52 -170.9(4) 1_566 .
O4 Cd2 O6 C52 -53.6(4) . .
O10 Cd2 O6 C52 38.3(4) . .
O3 Cd2 O6 C52 -107.3(5) . .
O9 Cd2 O6 C52 86.6(4) . .
O6 C52 O7 Cd1 114.3(5) . 2_577
C50 C52 O7 Cd1 -68.0(6) . 2_577
N2 C51 O8 Cd1 -155.0(3) . 2_577
C50 C51 O8 Cd1 25.5(7) . 2_577
O10 C25 O9 Cd2 -8.0(7) . .
C26 C25 O9 Cd2 170.2(5) . .
N15 Cd2 O9 C25 151.1(4) 1_566 .
O4 Cd2 O9 C25 -23.1(5) . .
O6 Cd2 O9 C25 -121.5(4) . .
O10 Cd2 O9 C25 4.5(4) . .
O3 Cd2 O9 C25 64.5(4) . .
O9 C25 O10 Cd2 8.8(7) . .
C26 C25 O10 Cd2 -169.4(5) . .
N15 Cd2 O10 C25 -64.2(5) 1_566 .
O4 Cd2 O10 C25 158.1(4) . .
O6 Cd2 O10 C25 64.3(4) . .
O3 Cd2 O10 C25 -129.3(4) . .
O9 Cd2 O10 C25 -4.6(4) . .
O12 C39 O11 Cd4 -6.4(7) . .
C40 C39 O11 Cd4 173.5(5) . .
N7 Cd4 O11 C39 59.5(5) 1_544 .
O17 Cd4 O11 C39 -160.9(4) . .
O14 Cd4 O11 C39 -66.7(4) . .
O18 Cd4 O11 C39 126.8(4) . .
O12 Cd4 O11 C39 3.4(4) . .
O11 C39 O12 Cd4 6.2(7) . .
C40 C39 O12 Cd4 -173.7(5) . .
N7 Cd4 O12 C39 -152.4(4) 1_544 .
O17 Cd4 O12 C39 24.1(5) . .
O14 Cd4 O12 C39 119.7(4) . .
O11 Cd4 O12 C39 -3.5(4) . .
O18 Cd4 O12 C39 -64.6(4) . .
O14 C38 O13 Cd3 -114.3(5) . .
C36 C38 O13 Cd3 68.0(6) . .
N8 Cd3 O13 C38 -141.2(4) . .
O20 Cd3 O13 C38 13.8(4) . .
O16 Cd3 O13 C38 129.7(4) . .
O15 Cd3 O13 C38 -66.5(4) . .
O19 Cd3 O13 C38 35.7(5) . .
O13 C38 O14 Cd4 4.4(7) . .
C36 C38 O14 Cd4 -177.8(4) . .
N7 Cd4 O14 C38 171.7(4) 1_544 .
O17 Cd4 O14 C38 56.5(4) . .
O11 Cd4 O14 C38 -38.0(4) . .
O18 Cd4 O14 C38 102.9(5) . .
O12 Cd4 O14 C38 -88.1(4) . .
C39 Cd4 O14 C38 -63.8(4) . .
N3 C37 O15 Cd3 158.4(3) . .
C36 C37 O15 Cd3 -21.3(7) . .
N8 Cd3 O15 C37 163.6(4) . .
O20 Cd3 O15 C37 -51.1(4) . .
O16 Cd3 O15 C37 93.7(5) . .
O13 Cd3 O15 C37 44.6(4) . .
O19 Cd3 O15 C37 -96.3(4) . .
O17 C53 O16 Cd3 -11.6(6) . .
C54 C53 O16 Cd3 171.2(3) . .
N8 Cd3 O16 C53 -166.0(4) . .
O20 Cd3 O16 C53 43.9(4) . .
O13 Cd3 O16 C53 -50.4(4) . .
O15 Cd3 O16 C53 -96.9(5) . .
O19 Cd3 O16 C53 92.5(4) . .
O16 C53 O17 Cd4 115.9(5) . .
C54 C53 O17 Cd4 -67.0(5) . .
N7 Cd4 O17 C53 142.5(4) 1_544 .
O14 Cd4 O17 C53 -128.8(4) . .
O11 Cd4 O17 C53 -11.5(4) . .
O18 Cd4 O17 C53 67.2(4) . .
O12 Cd4 O17 C53 -33.7(5) . .
C39 Cd4 O17 C53 -21.4(5) . .
N10 C58 O18 Cd4 -155.5(3) . .
C54 C58 O18 Cd4 24.2(7) . .
N7 Cd4 O18 C58 -166.0(4) 1_544 .
O17 Cd4 O18 C58 -47.4(4) . .
O14 Cd4 O18 C58 -96.6(5) . .
O11 Cd4 O18 C58 48.6(4) . .
O12 Cd4 O18 C58 95.1(4) . .
C39 Cd4 O18 C58 70.4(4) . .
O20 C80 O19 Cd3 -8.6(6) . .
C77 C80 O19 Cd3 170.7(5) . .
N8 Cd3 O19 C80 154.5(4) . .
O20 Cd3 O19 C80 5.1(4) . .
O16 Cd3 O19 C80 -117.2(4) . .
O13 Cd3 O19 C80 -22.7(5) . .
O15 Cd3 O19 C80 66.5(4) . .
O19 C80 O20 Cd3 10.0(7) . .
C77 C80 O20 Cd3 -169.3(4) . .
N8 Cd3 O20 C80 -60.1(5) . .
O16 Cd3 O20 C80 64.9(4) . .
O13 Cd3 O20 C80 158.7(4) . .
O15 Cd3 O20 C80 -128.8(4) . .
O19 Cd3 O20 C80 -5.0(3) . .
N11 C72 O21 Cd5 157.4(3) . 2_546
C68 C72 O21 Cd5 -22.9(7) . 2_546
O23 C67 O22 Cd5 -118.3(5) . 2_546
C68 C67 O22 Cd5 66.1(6) . 2_546
O22 C67 O23 Cd5 11.1(7) . .
C68 C67 O23 Cd5 -173.2(4) . .
N12 Cd5 O23 C67 164.5(4) . .
O22 Cd5 O23 C67 50.2(4) 2_546 .
O25 Cd5 O23 C67 -46.7(5) . .
O21 Cd5 O23 C67 92.2(6) 2_546 .
O24 Cd5 O23 C67 -95.7(4) . .
O25 C66 O24 Cd5 6.8(7) . .
C63 C66 O24 Cd5 -171.5(6) . .
N12 Cd5 O24 C66 -156.0(4) . .
O22 Cd5 O24 C66 23.1(6) 2_546 .
O23 Cd5 O24 C66 116.0(4) . .
O25 Cd5 O24 C66 -4.0(4) . .
O21 Cd5 O24 C66 -66.9(4) 2_546 .
O24 C66 O25 Cd5 -7.7(8) . .
C63 C66 O25 Cd5 170.6(5) . .
N12 Cd5 O25 C66 54.3(6) . .
O22 Cd5 O25 C66 -161.1(4) 2_546 .
O23 Cd5 O25 C66 -66.5(5) . .
O21 Cd5 O25 C66 126.5(5) 2_546 .
O24 Cd5 O25 C66 4.1(4) . .
